data_4126200
loop_
_publ_author_name
'Li, Xiao-Zhen'
'Zhou, Li-Peng'
'Yan, Liang-Liang'
'Yuan, Da-Qiang'
'Lin, Chen-Sheng'
'Sun, Qing-Fu'

_publ_section_title
;
 Evolution of Luminescent Supramolecular Lanthanide M2nL3n Complexes from
 Helicates and Tetrahedra to Cubes.
;
_journal_issue 24
_journal_name_full 'Journal of the American Chemical Society'
_journal_page_first 8237
_journal_page_last 8244
_journal_paper_doi 10.1021/jacs.7b02764
_journal_volume 139
_journal_year 2017
_chemical_absolute_configuration R
_chemical_formula_sum 'C660 H570 Eu10 N90 O60'
_chemical_formula_weight 12241.63
_space_group_crystal_system cubic
_space_group_IT_number 199
_space_group_name_Hall 'I 2b 2c 3'
_space_group_name_H-M_alt 'I 21 3'
_symmetry_space_group_name_Hall 'I 2b 2c 3'
_symmetry_space_group_name_H-M 'I 21 3'
_atom_sites_solution_hydrogens geom
_audit_creation_method SHELXL-2016/4
_cell_angle_alpha 90
_cell_angle_beta 90
_cell_angle_gamma 90
_cell_formula_units_Z 8
_cell_length_a 61.483(7)
_cell_length_b 61.483(7)
_cell_length_c 61.483(7)
_cell_measurement_reflns_used 320705
_cell_measurement_temperature 293(2)
_cell_measurement_theta_max 20.932
_cell_measurement_theta_min 0.932
_cell_volume 232416(5)
_computing_structure_refinement 'SHELXL-2016/4 (Sheldrick, 2016)'
_diffrn_ambient_temperature 293(2)
_diffrn_measured_fraction_theta_full 0.999
_diffrn_measured_fraction_theta_max 0.999
_diffrn_measurement_device_type 'Bruker P4'
_diffrn_measurement_method '\w scans'
_diffrn_radiation_type Synchrotron
_diffrn_radiation_wavelength 1.000
_diffrn_reflns_av_R_equivalents 0.0885
_diffrn_reflns_av_unetI/netI 0.0294
_diffrn_reflns_Laue_measured_fraction_full 0.999
_diffrn_reflns_Laue_measured_fraction_max 0.999
_diffrn_reflns_limit_h_max 43
_diffrn_reflns_limit_h_min -43
_diffrn_reflns_limit_k_max 43
_diffrn_reflns_limit_k_min -43
_diffrn_reflns_limit_l_max 43
_diffrn_reflns_limit_l_min -43
_diffrn_reflns_number 320705
_diffrn_reflns_point_group_measured_fraction_full 0.999
_diffrn_reflns_point_group_measured_fraction_max 0.999
_diffrn_reflns_theta_full 20.933
_diffrn_reflns_theta_max 20.932
_diffrn_reflns_theta_min 0.932
_diffrn_source 'SSRF BL17B Beamline'
_exptl_absorpt_coefficient_mu 1.384
_exptl_crystal_colour yellow
_exptl_crystal_density_diffrn 0.700
_exptl_crystal_description block
_exptl_crystal_F_000 50160
_exptl_crystal_size_max 0.08
_exptl_crystal_size_mid 0.08
_exptl_crystal_size_min 0.08
_refine_diff_density_max 0.997
_refine_diff_density_min -0.568
_refine_diff_density_rms 0.117
_refine_ls_abs_structure_details
;
 Flack x determined using 6364 quotients [(I+)-(I-)]/[(I+)+(I-)]
 (Parsons, Flack and Wagner, Acta Cryst. B69 (2013) 249-259).
;
_refine_ls_abs_structure_Flack 0.178(7)
_refine_ls_extinction_method none
_refine_ls_goodness_of_fit_ref 1.906
_refine_ls_hydrogen_treatment constr
_refine_ls_matrix_type full
_refine_ls_number_parameters 2329
_refine_ls_number_reflns 14801
_refine_ls_number_restraints 6329
_refine_ls_restrained_S_all 1.619
_refine_ls_R_factor_all 0.1349
_refine_ls_R_factor_gt 0.1308
_refine_ls_shift/su_max 0.000
_refine_ls_shift/su_mean 0.000
_refine_ls_structure_factor_coef Fsqd
_refine_ls_weighting_details 'w=1/[\s^2^(Fo^2^)+(0.2000P)^2^] where P=(Fo^2^+2Fc^2^)/3'
_refine_ls_weighting_scheme calc
_refine_ls_wR_factor_gt 0.3287
_refine_ls_wR_factor_ref 0.3421
_reflns_Friedel_coverage 0.903
_reflns_Friedel_fraction_full 0.999
_reflns_Friedel_fraction_max 0.999
_reflns_number_gt 14109
_reflns_number_total 14801
_reflns_threshold_expression 'I > 2\s(I)'
_cod_data_source_file ja7b02764_si_003.cif
_cod_data_source_block i213_sq
_cod_depositor_comments 'Adding full bibliography for 4126200.cif.'
_cod_original_cell_volume 232416(81)
_cod_database_code 4126200
_shelx_shelxl_version_number 2016/4
_shelx_space_group_comment
;
The symmetry employed for this shelxl refinement is uniquely defined
by the following loop, which should always be used as a source of
symmetry information in preference to the above space-group names.
They are only intended as comments.
;
_exptl_absorpt_special_details none

loop_
_space_group_symop_operation_xyz
'x, y, z'
'z, x, y'
'y, z, x'
'-y, -z+1/2, x'
'z, -x, -y+1/2'
'-y+1/2, z, -x'
'-z, -x+1/2, y'
'-z+1/2, x, -y'
'y, -z, -x+1/2'
'-x, -y+1/2, z'
'x, -y, -z+1/2'
'-x+1/2, y, -z'
'x+1/2, y+1/2, z+1/2'
'z+1/2, x+1/2, y+1/2'
'y+1/2, z+1/2, x+1/2'
'-y+1/2, -z+1, x+1/2'
'z+1/2, -x+1/2, -y+1'
'-y+1, z+1/2, -x+1/2'
'-z+1/2, -x+1, y+1/2'
'-z+1, x+1/2, -y+1/2'
'y+1/2, -z+1/2, -x+1'
'-x+1/2, -y+1, z+1/2'
'x+1/2, -y+1/2, -z+1'
'-x+1, y+1/2, -z+1/2'

loop_
_atom_site_label
_atom_site_type_symbol
_atom_site_fract_x
_atom_site_fract_y
_atom_site_fract_z
_atom_site_U_iso_or_equiv
_atom_site_adp_type
_atom_site_occupancy
_atom_site_site_symmetry_order
_atom_site_calc_flag
_atom_site_refinement_flags_posn
_atom_site_refinement_flags_adp
_atom_site_refinement_flags_occupancy
EU1 Eu 0.08584(4) 0.31863(4) 0.25812(4) 0.1634(13) Uani 1 1 d . . .
EU2 Eu 0.07934(4) 0.07934(4) 0.07934(4) 0.1696(18) Uani 1 3 d S T P
EU3 Eu 0.38300(6) 0.36812(6) 0.23797(6) 0.2321(17) Uani 1 1 d . . .
EU4 Eu 0.41445(6) 0.09914(6) 0.16406(5) 0.2246(16) Uani 1 1 d . . .
C1_1 C 0.0915(6) 0.4176(7) 0.2716(7) 0.31(2) Uani 1 1 d DG U .
C2_1 C 0.0951(9) 0.4356(8) 0.2584(8) 0.31(2) Uani 1 1 d DG U .
H2_1 H 0.088525 0.436398 0.244795 0.377 Uiso 1 1 calc R U .
C3_1 C 0.1086(11) 0.4523(8) 0.2655(11) 0.37(3) Uani 1 1 d DG U .
H3_1 H 0.110944 0.464341 0.256644 0.448 Uiso 1 1 calc R U .
C4_1 C 0.1184(9) 0.4510(10) 0.2858(12) 0.40(3) Uani 1 1 d DG U .
H4_1 H 0.127397 0.462246 0.290538 0.475 Uiso 1 1 calc R U .
C5_1 C 0.1148(10) 0.4330(12) 0.2990(10) 0.38(3) Uani 1 1 d DG U .
H5_1 H 0.121429 0.432209 0.312583 0.461 Uiso 1 1 calc R U .
C6_1 C 0.1014(9) 0.4163(9) 0.2919(8) 0.34(3) Uani 1 1 d DG U .
H6_1 H 0.099009 0.404266 0.300734 0.410 Uiso 1 1 calc R U .
C7_1 C 0.0770(8) 0.3994(7) 0.2636(9) 0.28(2) Uani 1 1 d D U .
H7_1 H 0.073254 0.387971 0.274101 0.339 Uiso 1 1 calc R U .
C8_1 C 0.0571(8) 0.4119(11) 0.2522(14) 0.34(3) Uani 1 1 d D U .
H8A_1 H 0.060956 0.426897 0.250059 0.509 Uiso 1 1 calc R U .
H8B_1 H 0.044477 0.411058 0.261358 0.509 Uiso 1 1 calc R U .
H8C_1 H 0.054011 0.405299 0.238422 0.509 Uiso 1 1 calc R U .
N9_1 N 0.0900(6) 0.3923(5) 0.2430(7) 0.252(16) Uani 1 1 d D U .
H9_1 H 0.095711 0.400788 0.233465 0.303 Uiso 1 1 calc R U .
C10_1 C 0.0906(4) 0.3693(6) 0.2431(6) 0.194(13) Uani 1 1 d D U .
O11_1 O 0.0889(4) 0.3572(4) 0.2589(5) 0.172(9) Uani 1 1 d D U .
N12_1 N 0.0940(5) 0.3371(5) 0.2222(5) 0.154(8) Uani 1 1 d D U .
C13_1 C 0.0938(7) 0.3592(6) 0.2198(7) 0.176(12) Uani 1 1 d D U .
C14_1 C 0.0983(8) 0.3698(6) 0.2017(7) 0.185(14) Uani 1 1 d D U .
H14_1 H 0.098955 0.384878 0.201372 0.222 Uiso 1 1 calc R U .
C15_1 C 0.1018(8) 0.3580(6) 0.1836(7) 0.188(13) Uani 1 1 d D U .
H15_1 H 0.104663 0.365210 0.170599 0.226 Uiso 1 1 calc R U .
C16_1 C 0.1015(7) 0.3351(6) 0.1835(6) 0.176(13) Uani 1 1 d D U .
H16_1 H 0.103891 0.327092 0.170937 0.211 Uiso 1 1 calc R U .
C17_1 C 0.0974(6) 0.3252(5) 0.2033(6) 0.159(10) Uani 1 1 d D U .
C18_1 C 0.0945(7) 0.3011(6) 0.2088(6) 0.163(11) Uani 1 1 d D U .
O19_1 O 0.0883(4) 0.2955(4) 0.2270(5) 0.157(8) Uani 1 1 d D U .
N20_1 N 0.0998(5) 0.2881(5) 0.1922(5) 0.173(11) Uani 1 1 d D U .
H20_1 H 0.105635 0.293973 0.180939 0.208 Uiso 1 1 calc R U .
C21_1 C 0.0965(4) 0.2655(6) 0.1917(7) 0.184(13) Uani 1 1 d D U .
C22_1 C 0.0922(9) 0.2523(7) 0.2090(7) 0.230(17) Uani 1 1 d D U .
H22_1 H 0.091849 0.258288 0.222885 0.276 Uiso 1 1 calc R U .
C23_1 C 0.0883(11) 0.2306(7) 0.2067(7) 0.247(18) Uani 1 1 d D U .
H23_1 H 0.083603 0.222902 0.218848 0.296 Uiso 1 1 calc R U .
C24_1 C 0.0910(11) 0.2194(7) 0.1874(7) 0.232(17) Uani 1 1 d D U .
C25_1 C 0.0947(11) 0.2345(6) 0.1696(7) 0.229(17) Uani 1 1 d D U .
H25_1 H 0.094569 0.229008 0.155554 0.274 Uiso 1 1 calc R U .
C26_1 C 0.0981(10) 0.2554(7) 0.1721(7) 0.216(16) Uani 1 1 d D U .
H26_1 H 0.101694 0.263702 0.159943 0.260 Uiso 1 1 calc R U .
C27_1 C 0.0871(10) 0.1978(6) 0.1850(7) 0.226(18) Uani 1 1 d D U .
H27_1 H 0.082687 0.189953 0.197168 0.271 Uiso 1 1 calc R U .
C28_1 C 0.0892(10) 0.1872(6) 0.1658(7) 0.245(19) Uani 1 1 d D U .
H28_1 H 0.093099 0.195616 0.153867 0.294 Uiso 1 1 calc R U .
C29_1 C 0.0860(7) 0.1637(6) 0.1618(7) 0.257(19) Uani 1 1 d D U .
C30_1 C 0.0773(10) 0.1498(6) 0.1774(7) 0.25(2) Uani 1 1 d D U .
H30_1 H 0.074437 0.155198 0.191204 0.300 Uiso 1 1 calc R U .
C31_1 C 0.0727(11) 0.1282(6) 0.1730(7) 0.25(2) Uani 1 1 d D U .
H31_1 H 0.064466 0.119805 0.182556 0.302 Uiso 1 1 calc R U .
C32_1 C 0.0810(10) 0.1194(5) 0.1538(7) 0.237(17) Uani 1 1 d D U .
C33_1 C 0.0906(11) 0.1328(6) 0.1389(7) 0.26(2) Uani 1 1 d D U .
H33_1 H 0.097273 0.126799 0.126748 0.314 Uiso 1 1 calc R U .
C34_1 C 0.0907(12) 0.1553(6) 0.1415(7) 0.27(2) Uani 1 1 d D U .
H34_1 H 0.093860 0.164464 0.129875 0.318 Uiso 1 1 calc R U .
N35_1 N 0.0764(8) 0.0959(5) 0.1500(5) 0.207(14) Uani 1 1 d D U .
H35_1 H 0.077575 0.087495 0.161129 0.248 Uiso 1 1 calc R U .
C36_1 C 0.0707(5) 0.0866(6) 0.1313(6) 0.197(14) Uani 1 1 d D U .
O37_1 O 0.0747(4) 0.0964(4) 0.1145(4) 0.167(9) Uani 1 1 d D U .
N38_1 N 0.0720(4) 0.0549(4) 0.1112(5) 0.175(11) Uani 1 1 d D U .
C39_1 C 0.0689(8) 0.0630(6) 0.1327(6) 0.199(14) Uani 1 1 d D U .
C40_1 C 0.0636(8) 0.0502(6) 0.1496(6) 0.209(17) Uani 1 1 d D U .
H40_1 H 0.060212 0.056265 0.163019 0.250 Uiso 1 1 calc R U .
C41_1 C 0.0632(10) 0.0281(6) 0.1466(7) 0.242(18) Uani 1 1 d D U .
H41_1 H 0.061008 0.018991 0.158386 0.290 Uiso 1 1 calc R U .
C42_1 C 0.0662(9) 0.0195(6) 0.1262(7) 0.242(18) Uani 1 1 d D U .
H42_1 H 0.065144 0.004507 0.124078 0.290 Uiso 1 1 calc R U .
C43_1 C 0.0707(8) 0.0328(6) 0.1091(6) 0.206(14) Uani 1 1 d D U .
C44_1 C 0.0737(8) 0.0261(7) 0.0852(7) 0.212(15) Uani 1 1 d D U .
O45_1 O 0.0788(6) 0.0412(5) 0.0728(5) 0.199(11) Uani 1 1 d D U .
N46_1 N 0.0658(8) 0.0071(6) 0.0800(6) 0.236(15) Uani 1 1 d D U .
H46_1 H 0.060418 -0.001859 0.089212 0.283 Uiso 1 1 calc R U .
C47_1 C 0.0674(9) 0.0026(8) 0.0556(7) 0.30(2) Uani 1 1 d D U .
H47_1 H 0.059667 0.012952 0.046190 0.361 Uiso 1 1 calc R U .
C48_1 C 0.0582(13) -0.0215(9) 0.0556(11) 0.34(4) Uani 1 1 d D U .
H48A_1 H 0.058605 -0.027231 0.070118 0.511 Uiso 1 1 calc R U .
H48B_1 H 0.066986 -0.030400 0.046247 0.511 Uiso 1 1 calc R U .
H48C_1 H 0.043466 -0.021484 0.050423 0.511 Uiso 1 1 calc R U .
C49_1 C 0.0916(8) 0.0011(7) 0.0522(7) 0.36(2) Uani 1 1 d DG U .
C50_1 C 0.1009(10) 0.0062(11) 0.0322(8) 0.38(3) Uani 1 1 d DG U .
H50_1 H 0.092149 0.009976 0.020504 0.455 Uiso 1 1 calc R U .
C51_1 C 0.1234(11) 0.0055(13) 0.0297(13) 0.42(3) Uani 1 1 d DG U .
H51_1 H 0.129634 0.008819 0.016332 0.508 Uiso 1 1 calc R U .
C52_1 C 0.1366(8) -0.0003(12) 0.0472(16) 0.45(3) Uani 1 1 d DG U .
H52_1 H 0.151579 -0.000723 0.045508 0.542 Uiso 1 1 calc R U .
C53_1 C 0.1272(9) -0.0053(14) 0.0672(14) 0.44(3) Uani 1 1 d DG U .
H53_1 H 0.136040 -0.009107 0.078856 0.524 Uiso 1 1 calc R U .
C54_1 C 0.1048(9) -0.0046(12) 0.0697(9) 0.40(3) Uani 1 1 d DG U .
H54_1 H 0.098555 -0.007951 0.083028 0.477 Uiso 1 1 calc R U .
C1_2 C 0.0100(10) 0.3569(10) 0.2231(8) 0.275(18) Uani 1 1 d DG U .
C2_2 C -0.0079(8) 0.3462(9) 0.2145(10) 0.27(2) Uani 1 1 d DG U .
H2_2 H -0.018238 0.340148 0.223735 0.329 Uiso 1 1 calc R U .
C3_2 C -0.0104(9) 0.3446(9) 0.1921(11) 0.30(2) Uani 1 1 d DG U .
H3_2 H -0.022458 0.337382 0.186340 0.364 Uiso 1 1 calc R U .
C4_2 C 0.0050(12) 0.3536(11) 0.1783(8) 0.33(3) Uani 1 1 d DG U .
H4_2 H 0.003288 0.352517 0.163277 0.399 Uiso 1 1 calc R U .
C5_2 C 0.0229(10) 0.3644(11) 0.1869(11) 0.34(3) Uani 1 1 d DG U .
H5_2 H 0.033254 0.370419 0.177608 0.405 Uiso 1 1 calc R U .
C6_2 C 0.0255(8) 0.3660(9) 0.2093(11) 0.32(2) Uani 1 1 d DG U .
H6_2 H 0.037475 0.373185 0.215003 0.388 Uiso 1 1 calc R U .
C7_2 C 0.0134(9) 0.3566(8) 0.2471(10) 0.225(15) Uani 1 1 d D U .
H7_2 H 0.027407 0.362766 0.251527 0.270 Uiso 1 1 calc R U .
C8_2 C -0.0066(9) 0.3647(8) 0.2620(12) 0.25(2) Uani 1 1 d D U .
H8A_2 H -0.019978 0.363310 0.254039 0.378 Uiso 1 1 calc R U .
H8B_2 H -0.004466 0.379580 0.266073 0.378 Uiso 1 1 calc R U .
H8C_2 H -0.007370 0.355837 0.274903 0.378 Uiso 1 1 calc R U .
N9_2 N 0.0119(6) 0.3323(6) 0.2504(8) 0.201(13) Uani 1 1 d D U .
H9_2 H 0.000142 0.324947 0.252120 0.242 Uiso 1 1 calc R U .
C10_2 C 0.0330(8) 0.3236(7) 0.2502(9) 0.170(12) Uani 1 1 d D U .
O11_2 O 0.0506(5) 0.3326(5) 0.2489(6) 0.172(9) Uani 1 1 d D U .
N12_2 N 0.0539(5) 0.2928(5) 0.2639(6) 0.155(9) Uani 1 1 d D U .
C13_2 C 0.0335(6) 0.2999(6) 0.2583(8) 0.162(11) Uani 1 1 d D U .
C14_2 C 0.0155(7) 0.2863(7) 0.2585(10) 0.203(16) Uani 1 1 d D U .
H14_2 H 0.001440 0.291287 0.261088 0.243 Uiso 1 1 calc R U .
C15_2 C 0.0205(8) 0.2644(8) 0.2544(12) 0.236(18) Uani 1 1 d D U .
H15_2 H 0.010342 0.255580 0.247438 0.283 Uiso 1 1 calc R U .
C16_2 C 0.0406(8) 0.2558(8) 0.2607(12) 0.240(19) Uani 1 1 d D U .
H16_2 H 0.043364 0.240945 0.259962 0.288 Uiso 1 1 calc R U .
C17_2 C 0.0563(7) 0.2704(6) 0.2683(10) 0.201(14) Uani 1 1 d D U .
C18_2 C 0.0812(8) 0.2674(9) 0.2727(10) 0.191(14) Uani 1 1 d D U .
O19_2 O 0.0944(4) 0.2822(5) 0.2714(5) 0.171(9) Uani 1 1 d D U .
N20_2 N 0.0881(6) 0.2467(7) 0.2726(7) 0.201(12) Uani 1 1 d D U .
H20_2 H 0.078359 0.236684 0.271533 0.241 Uiso 1 1 calc R U .
C21_2 C 0.1105(8) 0.2398(8) 0.2742(9) 0.192(14) Uani 1 1 d D U .
C22_2 C 0.1276(8) 0.2507(8) 0.2757(10) 0.211(17) Uani 1 1 d D U .
H22_2 H 0.126092 0.265786 0.275802 0.253 Uiso 1 1 calc R U .
C23_2 C 0.1494(8) 0.2424(8) 0.2772(12) 0.231(17) Uani 1 1 d D U .
H23_2 H 0.161534 0.250804 0.273881 0.277 Uiso 1 1 calc R U .
C24_2 C 0.1510(9) 0.2214(9) 0.2837(11) 0.215(16) Uani 1 1 d D U .
C25_2 C 0.1329(8) 0.2083(9) 0.2815(11) 0.226(17) Uani 1 1 d D U .
H25_2 H 0.133825 0.193450 0.284296 0.271 Uiso 1 1 calc R U .
C26_2 C 0.1140(9) 0.2172(8) 0.2755(11) 0.212(16) Uani 1 1 d D U .
H26_2 H 0.102549 0.208020 0.271840 0.254 Uiso 1 1 calc R U .
C27_2 C 0.1716(8) 0.2141(8) 0.2860(10) 0.207(16) Uani 1 1 d D U .
H27_2 H 0.182277 0.224427 0.288906 0.249 Uiso 1 1 calc R U .
C28_2 C 0.1779(7) 0.1933(7) 0.2845(8) 0.186(15) Uani 1 1 d D U .
H28_2 H 0.166982 0.183205 0.281570 0.223 Uiso 1 1 calc R U .
C29_2 C 0.2013(7) 0.1840(7) 0.2870(8) 0.163(13) Uani 1 1 d D U .
C30_2 C 0.2043(7) 0.1620(6) 0.2857(6) 0.147(12) Uani 1 1 d D U .
H30_2 H 0.192919 0.152878 0.281605 0.176 Uiso 1 1 calc R U .
C31_2 C 0.2251(6) 0.1534(6) 0.2909(7) 0.143(11) Uani 1 1 d D U .
H31_2 H 0.227784 0.138619 0.289129 0.171 Uiso 1 1 calc R U .
C32_2 C 0.2417(6) 0.1671(6) 0.2986(7) 0.149(11) Uani 1 1 d D U .
C33_2 C 0.2381(6) 0.1887(6) 0.3006(8) 0.160(13) Uani 1 1 d D U .
H33_2 H 0.248910 0.198016 0.305559 0.192 Uiso 1 1 calc R U .
C34_2 C 0.2172(7) 0.1966(6) 0.2947(8) 0.161(13) Uani 1 1 d D U .
H34_2 H 0.214523 0.211367 0.296220 0.194 Uiso 1 1 calc R U .
N35_2 N 0.2635(5) 0.1581(5) 0.3033(5) 0.139(9) Uani 1 1 d D U .
H35_2 H 0.274672 0.165927 0.300169 0.167 Uiso 1 1 calc R U .
C36_2 C 0.2667(7) 0.1381(7) 0.3123(6) 0.130(11) Uani 1 1 d D U .
O37_2 O 0.2516(4) 0.1241(4) 0.3146(5) 0.154(8) Uani 1 1 d D U .
N38_2 N 0.2906(5) 0.1105(6) 0.3233(6) 0.161(10) Uani 1 1 d D U .
C39_2 C 0.2883(6) 0.1333(7) 0.3188(7) 0.142(10) Uani 1 1 d D U .
C40_2 C 0.3076(7) 0.1453(8) 0.3194(8) 0.180(14) Uani 1 1 d D U .
H40_2 H 0.307651 0.159183 0.313395 0.215 Uiso 1 1 calc R U .
C41_2 C 0.3257(7) 0.1378(9) 0.3282(9) 0.190(14) Uani 1 1 d D U .
H41_2 H 0.337686 0.146808 0.330031 0.229 Uiso 1 1 calc R U .
C42_2 C 0.3264(8) 0.1162(9) 0.3346(9) 0.196(15) Uani 1 1 d D U .
H42_2 H 0.338178 0.110973 0.342544 0.235 Uiso 1 1 calc R U .
C43_2 C 0.3096(8) 0.1026(8) 0.3293(9) 0.194(13) Uani 1 1 d D U .
C44_2 C 0.3079(10) 0.0785(9) 0.3382(11) 0.220(16) Uani 1 1 d D U .
O45_2 O 0.2919(5) 0.0692(5) 0.3295(6) 0.189(11) Uani 1 1 d D U .
N46_2 N 0.3250(7) 0.0703(7) 0.3492(10) 0.264(18) Uani 1 1 d D U .
H46_2 H 0.335068 0.077798 0.355383 0.317 Uiso 1 1 calc R U .
C47_2 C 0.3237(11) 0.0444(10) 0.3487(15) 0.32(2) Uani 1 1 d D U .
H47_2 H 0.312227 0.040417 0.338353 0.386 Uiso 1 1 calc R U .
C48_2 C 0.3139(13) 0.0414(14) 0.3728(17) 0.38(4) Uani 1 1 d D U .
H48A_2 H 0.307591 0.054866 0.377585 0.567 Uiso 1 1 calc R U .
H48B_2 H 0.325306 0.037218 0.382571 0.567 Uiso 1 1 calc R U .
H48C_2 H 0.302884 0.030310 0.372588 0.567 Uiso 1 1 calc R U .
C49_2 C 0.3442(9) 0.0333(11) 0.3416(15) 0.38(3) Uani 1 1 d DG U .
C50_2 C 0.3619(13) 0.0350(13) 0.3556(13) 0.41(3) Uani 1 1 d DG U .
H50_2 H 0.360118 0.041225 0.369270 0.488 Uiso 1 1 calc R U .
C51_2 C 0.3822(10) 0.0273(14) 0.3492(16) 0.42(3) Uani 1 1 d DG U .
H51_2 H 0.393983 0.028438 0.358617 0.510 Uiso 1 1 calc R U .
C52_2 C 0.3848(10) 0.0180(13) 0.3288(17) 0.46(4) Uani 1 1 d DG U .
H52_2 H 0.398405 0.012872 0.324529 0.547 Uiso 1 1 calc R U .
C53_2 C 0.3672(15) 0.0163(14) 0.3148(13) 0.45(3) Uani 1 1 d DG U .
H53_2 H 0.368962 0.010092 0.301094 0.538 Uiso 1 1 calc R U .
C54_2 C 0.3469(11) 0.0240(13) 0.3211(14) 0.43(3) Uani 1 1 d DG U .
H54_2 H 0.335096 0.022879 0.311747 0.510 Uiso 1 1 calc R U .
C1_3 C 0.4458(11) 0.4178(9) 0.2662(9) 0.36(3) Uani 1 1 d DG U .
C2_3 C 0.4372(12) 0.4121(11) 0.2863(10) 0.39(3) Uani 1 1 d DG U .
H2_3 H 0.423941 0.417846 0.290798 0.464 Uiso 1 1 calc R U .
C3_3 C 0.4484(16) 0.3977(13) 0.2996(9) 0.42(3) Uani 1 1 d DG U .
H3_3 H 0.442610 0.393807 0.313102 0.501 Uiso 1 1 calc R U .
C4_3 C 0.4681(15) 0.3890(12) 0.2929(14) 0.42(3) Uani 1 1 d DG U .
H4_3 H 0.475608 0.379375 0.301846 0.503 Uiso 1 1 calc R U .
C5_3 C 0.4767(11) 0.3948(13) 0.2728(16) 0.42(3) Uani 1 1 d DG U .
H5_3 H 0.489938 0.388982 0.268286 0.499 Uiso 1 1 calc R U .
C6_3 C 0.4655(12) 0.4092(12) 0.2594(11) 0.39(3) Uani 1 1 d DG U .
H6_3 H 0.471269 0.413021 0.245983 0.472 Uiso 1 1 calc R U .
C7_3 C 0.4336(12) 0.4338(8) 0.2523(9) 0.33(2) Uani 1 1 d D U .
H7_3 H 0.418912 0.436160 0.258062 0.401 Uiso 1 1 calc R U .
C8_3 C 0.4467(16) 0.4563(10) 0.2510(12) 0.34(4) Uani 1 1 d D U .
H8A_3 H 0.441051 0.465032 0.239369 0.517 Uiso 1 1 calc R U .
H8B_3 H 0.461856 0.453408 0.248434 0.517 Uiso 1 1 calc R U .
H8C_3 H 0.445169 0.464045 0.264513 0.517 Uiso 1 1 calc R U .
N9_3 N 0.4325(11) 0.4249(8) 0.2291(8) 0.30(2) Uani 1 1 d D U .
H9_3 H 0.438255 0.431411 0.218179 0.364 Uiso 1 1 calc R U .
C10_3 C 0.4213(7) 0.4052(6) 0.2274(7) 0.272(18) Uani 1 1 d D U .
O11_3 O 0.4112(7) 0.3949(6) 0.2412(6) 0.250(13) Uani 1 1 d D U .
N12_3 N 0.4022(5) 0.3808(5) 0.2039(6) 0.248(14) Uani 1 1 d D U .
C13_3 C 0.4160(8) 0.3982(7) 0.2032(7) 0.247(17) Uani 1 1 d D U .
C14_3 C 0.4262(9) 0.4070(9) 0.1866(8) 0.27(2) Uani 1 1 d D U .
H14_3 H 0.436218 0.418233 0.188125 0.320 Uiso 1 1 calc R U .
C15_3 C 0.4210(10) 0.3984(9) 0.1673(8) 0.29(2) Uani 1 1 d D U .
H15_3 H 0.427446 0.404029 0.154810 0.344 Uiso 1 1 calc R U .
C16_3 C 0.4062(9) 0.3811(9) 0.1652(8) 0.28(2) Uani 1 1 d D U .
H16_3 H 0.403304 0.375186 0.151560 0.336 Uiso 1 1 calc R U .
C17_3 C 0.3960(8) 0.3729(7) 0.1835(7) 0.259(18) Uani 1 1 d D U .
C18_3 C 0.3810(8) 0.3533(7) 0.1867(7) 0.234(16) Uani 1 1 d D U .
O19_3 O 0.3737(6) 0.3485(5) 0.2051(5) 0.212(11) Uani 1 1 d D U .
N20_3 N 0.3828(8) 0.3395(6) 0.1699(6) 0.227(14) Uani 1 1 d D U .
H20_3 H 0.389404 0.344380 0.158561 0.272 Uiso 1 1 calc R U .
C21_3 C 0.3752(9) 0.3178(7) 0.1687(8) 0.203(15) Uani 1 1 d D U .
C22_3 C 0.3618(9) 0.3075(7) 0.1834(8) 0.211(16) Uani 1 1 d D U .
H22_3 H 0.354749 0.315617 0.194016 0.253 Uiso 1 1 calc R U .
C23_3 C 0.3586(9) 0.2858(7) 0.1825(8) 0.220(17) Uani 1 1 d D U .
H23_3 H 0.350926 0.279451 0.193962 0.264 Uiso 1 1 calc R U .
C24_3 C 0.3658(9) 0.2720(7) 0.1660(8) 0.214(15) Uani 1 1 d D U .
C25_3 C 0.3773(9) 0.2848(7) 0.1496(7) 0.213(16) Uani 1 1 d D U .
H25_3 H 0.381554 0.277718 0.136943 0.255 Uiso 1 1 calc R U .
C26_3 C 0.3820(9) 0.3055(8) 0.1515(8) 0.208(15) Uani 1 1 d D U .
H26_3 H 0.390272 0.312068 0.140651 0.249 Uiso 1 1 calc R U .
C27_3 C 0.3601(8) 0.2507(6) 0.1655(8) 0.199(15) Uani 1 1 d D U .
H27_3 H 0.346214 0.247694 0.170756 0.239 Uiso 1 1 calc R U .
C28_3 C 0.3710(7) 0.2335(6) 0.1587(8) 0.188(14) Uani 1 1 d D U .
H28_3 H 0.384335 0.236737 0.152331 0.225 Uiso 1 1 calc R U .
C29_3 C 0.3659(7) 0.2100(6) 0.1595(8) 0.189(13) Uani 1 1 d D U .
C30_3 C 0.3449(7) 0.2018(6) 0.1615(8) 0.202(14) Uani 1 1 d D U .
H30_3 H 0.332959 0.211035 0.161927 0.242 Uiso 1 1 calc R U .
C31_3 C 0.3422(7) 0.1793(6) 0.1628(8) 0.196(13) Uani 1 1 d D U .
H31_3 H 0.328911 0.173685 0.167237 0.236 Uiso 1 1 calc R U .
C32_3 C 0.3594(7) 0.1651(6) 0.1576(7) 0.192(13) Uani 1 1 d D U .
C33_3 C 0.3803(7) 0.1731(7) 0.1570(8) 0.207(14) Uani 1 1 d D U .
H33_3 H 0.392352 0.163998 0.157808 0.248 Uiso 1 1 calc R U .
C34_3 C 0.3826(7) 0.1957(7) 0.1552(10) 0.219(15) Uani 1 1 d D U .
H34_3 H 0.396023 0.201249 0.150983 0.263 Uiso 1 1 calc R U .
N35_3 N 0.3552(6) 0.1415(5) 0.1613(6) 0.196(10) Uani 1 1 d D U .
H35_3 H 0.341677 0.138292 0.163012 0.235 Uiso 1 1 calc R U .
C36_3 C 0.3685(7) 0.1246(7) 0.1625(9) 0.206(12) Uani 1 1 d D U .
O37_3 O 0.3875(6) 0.1263(5) 0.1567(5) 0.201(9) Uani 1 1 d D U .
N38_3 N 0.3764(6) 0.0922(6) 0.1787(7) 0.218(11) Uani 1 1 d D U .
C39_3 C 0.3586(7) 0.1052(8) 0.1719(9) 0.220(14) Uani 1 1 d D U .
C40_3 C 0.3376(7) 0.1003(9) 0.1761(9) 0.221(16) Uani 1 1 d D U .
H40_3 H 0.326423 0.109598 0.171739 0.266 Uiso 1 1 calc R U .
C41_3 C 0.3333(8) 0.0816(9) 0.1867(11) 0.250(18) Uani 1 1 d D U .
H41_3 H 0.318962 0.077333 0.188878 0.300 Uiso 1 1 calc R U .
C42_3 C 0.3500(8) 0.0688(10) 0.1942(11) 0.263(19) Uani 1 1 d D U .
H42_3 H 0.346988 0.057318 0.203665 0.316 Uiso 1 1 calc R U .
C43_3 C 0.3709(8) 0.0727(9) 0.1880(12) 0.262(16) Uani 1 1 d D U .
C44_3 C 0.3916(8) 0.0607(10) 0.1951(13) 0.266(17) Uani 1 1 d D U .
O45_3 O 0.4087(6) 0.0686(6) 0.1882(6) 0.227(11) Uani 1 1 d D U .
N46_3 N 0.3885(9) 0.0448(8) 0.2085(9) 0.293(19) Uani 1 1 d D U .
H46_3 H 0.375771 0.042362 0.213680 0.352 Uiso 1 1 calc R U .
C47_3 C 0.4075(11) 0.0304(10) 0.2149(10) 0.33(2) Uani 1 1 d D U .
H47_3 H 0.420406 0.032709 0.205860 0.400 Uiso 1 1 calc R U .
C48_3 C 0.3968(16) 0.0071(9) 0.2116(15) 0.36(4) Uani 1 1 d D U .
H48A_3 H 0.388479 0.003377 0.224284 0.545 Uiso 1 1 calc R U .
H48B_3 H 0.408064 -0.003501 0.209476 0.545 Uiso 1 1 calc R U .
H48C_3 H 0.387461 0.007382 0.199123 0.545 Uiso 1 1 calc R U .
C49_3 C 0.4119(11) 0.0331(10) 0.2390(9) 0.39(3) Uani 1 1 d DG U .
C50_3 C 0.4332(10) 0.0354(13) 0.2464(11) 0.41(3) Uani 1 1 d DG U .
H50_3 H 0.444656 0.030027 0.238104 0.489 Uiso 1 1 calc R U .
C51_3 C 0.4373(12) 0.0457(13) 0.2661(13) 0.40(3) Uani 1 1 d DG U .
H51_3 H 0.451500 0.047174 0.271013 0.481 Uiso 1 1 calc R U .
C52_3 C 0.4201(17) 0.0537(11) 0.2784(10) 0.39(3) Uani 1 1 d DG U .
H52_3 H 0.422869 0.060567 0.291622 0.464 Uiso 1 1 calc R U .
C53_3 C 0.3989(14) 0.0514(12) 0.2711(11) 0.39(3) Uani 1 1 d DG U .
H53_3 H 0.387394 0.056813 0.279323 0.467 Uiso 1 1 calc R U .
C54_3 C 0.3948(10) 0.0412(12) 0.2513(11) 0.39(3) Uani 1 1 d DG U .
H54_3 H 0.380550 0.039666 0.246414 0.466 Uiso 1 1 calc R U .
C1_4 C 0.3361(6) 0.3969(8) 0.3087(8) 0.28(2) Uani 1 1 d DG U .
C2_4 C 0.3191(8) 0.4048(8) 0.2961(8) 0.29(2) Uani 1 1 d DG U .
H2_4 H 0.321522 0.416363 0.286639 0.346 Uiso 1 1 calc R U .
C3_4 C 0.2986(6) 0.3956(10) 0.2977(9) 0.30(2) Uani 1 1 d DG U .
H3_4 H 0.287200 0.400904 0.289254 0.356 Uiso 1 1 calc R U .
C4_4 C 0.2950(7) 0.3783(9) 0.3119(11) 0.31(3) Uani 1 1 d DG U .
H4_4 H 0.281221 0.372133 0.312926 0.369 Uiso 1 1 calc R U .
C5_4 C 0.3120(10) 0.3704(8) 0.3245(9) 0.32(3) Uani 1 1 d DG U .
H5_4 H 0.309563 0.358822 0.333982 0.385 Uiso 1 1 calc R U .
C6_4 C 0.3325(8) 0.3796(8) 0.3229(8) 0.30(2) Uani 1 1 d DG U .
H6_4 H 0.343885 0.374281 0.331367 0.360 Uiso 1 1 calc R U .
C7_4 C 0.3580(7) 0.4079(9) 0.3081(9) 0.278(18) Uani 1 1 d D U .
H7_4 H 0.359748 0.416563 0.294861 0.333 Uiso 1 1 calc R U .
C8_4 C 0.3623(11) 0.4223(11) 0.3297(10) 0.28(3) Uani 1 1 d D U .
H8A_4 H 0.372973 0.415262 0.338645 0.417 Uiso 1 1 calc R U .
H8B_4 H 0.348994 0.423882 0.337719 0.417 Uiso 1 1 calc R U .
H8C_4 H 0.367543 0.436462 0.325562 0.417 Uiso 1 1 calc R U .
N9_4 N 0.3760(7) 0.3910(8) 0.3105(7) 0.256(15) Uani 1 1 d D U .
H9_4 H 0.381828 0.387573 0.322720 0.307 Uiso 1 1 calc R U .
C10_4 C 0.3819(8) 0.3820(9) 0.2908(7) 0.230(15) Uani 1 1 d D U .
O11_4 O 0.3740(5) 0.3853(5) 0.2726(6) 0.216(10) Uani 1 1 d D U .
N12_4 N 0.4049(6) 0.3579(7) 0.2713(6) 0.216(10) Uani 1 1 d D U .
C13_4 C 0.4023(7) 0.3662(8) 0.2918(7) 0.210(13) Uani 1 1 d D U .
C14_4 C 0.4170(8) 0.3668(9) 0.3073(8) 0.229(17) Uani 1 1 d D U .
H14_4 H 0.416431 0.376483 0.318922 0.275 Uiso 1 1 calc R U .
C15_4 C 0.4330(8) 0.3521(9) 0.3050(9) 0.237(17) Uani 1 1 d D U .
H15_4 H 0.441416 0.348493 0.317010 0.284 Uiso 1 1 calc R U .
C16_4 C 0.4375(8) 0.3420(9) 0.2849(8) 0.234(16) Uani 1 1 d D U .
H16_4 H 0.451096 0.336325 0.281586 0.281 Uiso 1 1 calc R U .
C17_4 C 0.4202(8) 0.3410(8) 0.2704(7) 0.228(14) Uani 1 1 d D U .
C18_4 C 0.4207(8) 0.3329(8) 0.2467(7) 0.211(12) Uani 1 1 d D U .
O19_4 O 0.4095(6) 0.3409(6) 0.2322(5) 0.231(10) Uani 1 1 d D U .
N20_4 N 0.4326(7) 0.3148(6) 0.2456(6) 0.226(12) Uani 1 1 d D U .
H20_4 H 0.441099 0.312278 0.256458 0.271 Uiso 1 1 calc R U .
C21_4 C 0.4329(8) 0.2995(8) 0.2289(8) 0.209(14) Uani 1 1 d D U .
C22_4 C 0.4235(8) 0.3012(8) 0.2086(7) 0.213(15) Uani 1 1 d D U .
H22_4 H 0.416192 0.313889 0.204760 0.256 Uiso 1 1 calc R U .
C23_4 C 0.4247(10) 0.2846(9) 0.1943(8) 0.236(17) Uani 1 1 d D U .
H23_4 H 0.415634 0.285117 0.182258 0.283 Uiso 1 1 calc R U .
C24_4 C 0.4384(10) 0.2670(8) 0.1963(8) 0.247(17) Uani 1 1 d D U .
C25_4 C 0.4432(12) 0.2648(9) 0.2197(9) 0.28(2) Uani 1 1 d D U .
H25_4 H 0.443811 0.251118 0.226069 0.339 Uiso 1 1 calc R U .
C26_4 C 0.4466(11) 0.2823(9) 0.2314(9) 0.26(2) Uani 1 1 d D U .
H26_4 H 0.458077 0.282921 0.241168 0.318 Uiso 1 1 calc R U .
C27_4 C 0.4362(11) 0.2498(8) 0.1827(9) 0.243(19) Uani 1 1 d D U .
H27_4 H 0.427879 0.252324 0.170374 0.292 Uiso 1 1 calc R U .
C28_4 C 0.4443(10) 0.2300(8) 0.1845(9) 0.252(19) Uani 1 1 d D U .
H28_4 H 0.450989 0.227163 0.197768 0.302 Uiso 1 1 calc R U .
C29_4 C 0.4444(10) 0.2115(7) 0.1689(8) 0.234(16) Uani 1 1 d D U .
C30_4 C 0.4514(10) 0.1907(8) 0.1749(8) 0.246(17) Uani 1 1 d D U .
H30_4 H 0.461117 0.188277 0.186241 0.295 Uiso 1 1 calc R U .
C31_4 C 0.4427(10) 0.1739(7) 0.1627(7) 0.235(16) Uani 1 1 d D U .
H31_4 H 0.438526 0.160960 0.169246 0.283 Uiso 1 1 calc R U .
C32_4 C 0.4404(10) 0.1768(7) 0.1401(7) 0.223(15) Uani 1 1 d D U .
C33_4 C 0.4397(9) 0.1979(7) 0.1324(7) 0.217(15) Uani 1 1 d D U .
H33_4 H 0.439422 0.200748 0.117517 0.261 Uiso 1 1 calc R U .
C34_4 C 0.4394(8) 0.2148(7) 0.1473(8) 0.217(15) Uani 1 1 d D U .
H34_4 H 0.435755 0.228729 0.142595 0.260 Uiso 1 1 calc R U .
N35_4 N 0.4362(8) 0.1572(6) 0.1266(6) 0.228(13) Uani 1 1 d D U .
H35_4 H 0.435353 0.159810 0.112846 0.274 Uiso 1 1 calc R U .
C36_4 C 0.4335(10) 0.1367(7) 0.1318(7) 0.213(14) Uani 1 1 d D U .
O37_4 O 0.4363(6) 0.1307(6) 0.1507(5) 0.213(10) Uani 1 1 d D U .
N38_4 N 0.4183(8) 0.1041(6) 0.1232(5) 0.216(11) Uani 1 1 d D U .
C39_4 C 0.4306(10) 0.1212(8) 0.1142(7) 0.223(14) Uani 1 1 d D U .
C40_4 C 0.4355(11) 0.1218(9) 0.0927(7) 0.240(18) Uani 1 1 d D U .
H40_4 H 0.445010 0.132127 0.087144 0.288 Uiso 1 1 calc R U .
C41_4 C 0.4260(12) 0.1067(10) 0.0796(7) 0.26(2) Uani 1 1 d D U .
H41_4 H 0.426918 0.108381 0.064550 0.308 Uiso 1 1 calc R U .
C42_4 C 0.4150(12) 0.0891(9) 0.0879(7) 0.250(19) Uani 1 1 d D U .
H42_4 H 0.411404 0.077390 0.079010 0.300 Uiso 1 1 calc R U .
C43_4 C 0.4095(10) 0.0892(8) 0.1094(7) 0.227(15) Uani 1 1 d D U .
C44_4 C 0.3996(11) 0.0702(8) 0.1222(7) 0.227(13) Uani 1 1 d D U .
O45_4 O 0.3976(6) 0.0734(6) 0.1419(5) 0.225(11) Uani 1 1 d D U .
N46_4 N 0.3940(8) 0.0532(6) 0.1110(6) 0.229(13) Uani 1 1 d D U .
H46_4 H 0.396349 0.052157 0.097258 0.275 Uiso 1 1 calc R U .
C47_4 C 0.3832(9) 0.0352(8) 0.1241(9) 0.262(18) Uani 1 1 d D U .
H47_4 H 0.390728 0.031841 0.137713 0.315 Uiso 1 1 calc R U .
C48_4 C 0.3837(12) 0.0160(8) 0.1070(11) 0.29(3) Uani 1 1 d D U .
H48A_4 H 0.369912 0.014985 0.099847 0.428 Uiso 1 1 calc R U .
H48B_4 H 0.386765 0.002566 0.114402 0.428 Uiso 1 1 calc R U .
H48C_4 H 0.394901 0.018737 0.096446 0.428 Uiso 1 1 calc R U .
C49_4 C 0.3603(8) 0.0427(10) 0.1273(11) 0.33(2) Uani 1 1 d DG U .
C50_4 C 0.3456(10) 0.0319(11) 0.1407(11) 0.37(3) Uani 1 1 d DG U .
H50_4 H 0.349704 0.019212 0.147731 0.446 Uiso 1 1 calc R U .
C51_4 C 0.3247(9) 0.0402(15) 0.1434(13) 0.40(3) Uani 1 1 d DG U .
H51_4 H 0.314883 0.032993 0.152361 0.476 Uiso 1 1 calc R U .
C52_4 C 0.3186(9) 0.0592(16) 0.1329(14) 0.41(3) Uani 1 1 d DG U .
H52_4 H 0.304655 0.064740 0.134715 0.496 Uiso 1 1 calc R U .
C53_4 C 0.3333(12) 0.0700(12) 0.1195(14) 0.41(3) Uani 1 1 d DG U .
H53_4 H 0.329248 0.082706 0.112438 0.487 Uiso 1 1 calc R U .
C54_4 C 0.3542(11) 0.0617(11) 0.1167(12) 0.38(3) Uani 1 1 d DG U .
H54_4 H 0.364069 0.068925 0.107808 0.451 Uiso 1 1 calc R U .
C1_5 C 0.3594(11) 0.4469(10) 0.2020(10) 0.39(3) Uani 1 1 d DG U .
C2_5 C 0.3804(9) 0.4496(11) 0.1941(12) 0.38(3) Uani 1 1 d DG U .
H2_5 H 0.392271 0.447175 0.203200 0.457 Uiso 1 1 calc R U .
C3_5 C 0.3837(12) 0.4560(11) 0.1727(13) 0.38(3) Uani 1 1 d DG U .
H3_5 H 0.397753 0.457830 0.167419 0.457 Uiso 1 1 calc R U .
C4_5 C 0.3660(16) 0.4597(11) 0.1592(10) 0.39(3) Uani 1 1 d DG U .
H4_5 H 0.368167 0.463951 0.144812 0.469 Uiso 1 1 calc R U .
C5_5 C 0.3450(14) 0.4570(12) 0.1670(12) 0.40(3) Uani 1 1 d DG U .
H5_5 H 0.333100 0.459417 0.157986 0.482 Uiso 1 1 calc R U .
C6_5 C 0.3417(9) 0.4506(12) 0.1885(13) 0.40(3) Uani 1 1 d DG U .
H6_5 H 0.327617 0.448763 0.193767 0.480 Uiso 1 1 calc R U .
C7_5 C 0.3559(11) 0.4437(9) 0.2258(11) 0.35(2) Uani 1 1 d D U .
H7_5 H 0.369023 0.438889 0.233454 0.422 Uiso 1 1 calc R U .
C8_5 C 0.3450(15) 0.4649(10) 0.2367(16) 0.39(4) Uani 1 1 d D U .
H8A_5 H 0.345631 0.463644 0.252300 0.589 Uiso 1 1 calc R U .
H8B_5 H 0.330055 0.465953 0.232245 0.589 Uiso 1 1 calc R U .
H8C_5 H 0.352709 0.477656 0.232208 0.589 Uiso 1 1 calc R U .
N9_5 N 0.3374(9) 0.4268(7) 0.2266(12) 0.34(2) Uani 1 1 d D U .
H9_5 H 0.323829 0.429189 0.224282 0.404 Uiso 1 1 calc R U .
C10_5 C 0.3471(8) 0.4070(7) 0.2318(15) 0.296(18) Uani 1 1 d D U .
O11_5 O 0.3664(7) 0.4020(6) 0.2286(8) 0.273(13) Uani 1 1 d D U .
N12_5 N 0.3430(6) 0.3697(6) 0.2393(8) 0.223(11) Uani 1 1 d D U .
C13_5 C 0.3306(8) 0.3877(7) 0.2344(13) 0.267(16) Uani 1 1 d D U .
C14_5 C 0.3096(8) 0.3905(8) 0.2375(12) 0.256(17) Uani 1 1 d D U .
H14_5 H 0.302741 0.403675 0.234848 0.308 Uiso 1 1 calc R U .
C15_5 C 0.2989(8) 0.3731(8) 0.2447(9) 0.226(15) Uani 1 1 d D U .
H15_5 H 0.284437 0.374844 0.248870 0.271 Uiso 1 1 calc R U .
C16_5 C 0.3081(7) 0.3521(7) 0.2464(9) 0.207(14) Uani 1 1 d D U .
H16_5 H 0.299759 0.339834 0.249264 0.249 Uiso 1 1 calc R U .
C17_5 C 0.3303(7) 0.3510(6) 0.2435(8) 0.203(12) Uani 1 1 d D U .
C18_5 C 0.3462(7) 0.3318(6) 0.2449(8) 0.187(11) Uani 1 1 d D U .
O19_5 O 0.3662(5) 0.3348(5) 0.2470(5) 0.197(9) Uani 1 1 d D U .
N20_5 N 0.3357(5) 0.3131(5) 0.2424(6) 0.182(11) Uani 1 1 d D U .
H20_5 H 0.321702 0.313377 0.242440 0.219 Uiso 1 1 calc R U .
C21_5 C 0.3460(7) 0.2927(7) 0.2398(9) 0.192(13) Uani 1 1 d D U .
C22_5 C 0.3680(7) 0.2890(7) 0.2396(10) 0.209(15) Uani 1 1 d D U .
H22_5 H 0.377285 0.300320 0.243292 0.251 Uiso 1 1 calc R U .
C23_5 C 0.3766(7) 0.2693(7) 0.2343(9) 0.205(15) Uani 1 1 d D U .
H23_5 H 0.391269 0.268599 0.230596 0.247 Uiso 1 1 calc R U .
C24_5 C 0.3645(7) 0.2505(7) 0.2343(7) 0.190(13) Uani 1 1 d D U .
C25_5 C 0.3415(7) 0.2557(7) 0.2366(8) 0.183(12) Uani 1 1 d D U .
H25_5 H 0.331890 0.244145 0.235215 0.220 Uiso 1 1 calc R U .
C26_5 C 0.3329(7) 0.2748(7) 0.2403(8) 0.185(13) Uani 1 1 d D U .
H26_5 H 0.318123 0.276158 0.243267 0.222 Uiso 1 1 calc R U .
C27_5 C 0.3719(8) 0.2301(7) 0.2291(8) 0.203(15) Uani 1 1 d D U .
H27_5 H 0.362383 0.221214 0.221346 0.244 Uiso 1 1 calc R U .
C28_5 C 0.3909(9) 0.2219(8) 0.2339(9) 0.227(17) Uani 1 1 d D U .
H28_5 H 0.399457 0.231511 0.241778 0.273 Uiso 1 1 calc R U .
C29_5 C 0.4018(8) 0.2011(6) 0.2297(8) 0.249(18) Uani 1 1 d DG U .
C30_5 C 0.4211(8) 0.1962(7) 0.2406(7) 0.29(2) Uani 1 1 d DG U .
H30_5 H 0.427073 0.206118 0.250229 0.347 Uiso 1 1 calc R U .
C31_5 C 0.4313(7) 0.1763(8) 0.2369(8) 0.29(2) Uani 1 1 d DG U .
H31_5 H 0.444198 0.173048 0.244148 0.343 Uiso 1 1 calc R U .
C32_5 C 0.4224(8) 0.1615(6) 0.2224(8) 0.281(19) Uani 1 1 d DG U .
C33_5 C 0.4031(8) 0.1664(7) 0.2116(8) 0.28(2) Uani 1 1 d DG U .
H33_5 H 0.397141 0.156440 0.201943 0.331 Uiso 1 1 calc R U .
C34_5 C 0.3929(7) 0.1862(8) 0.2153(7) 0.27(2) Uani 1 1 d DG U .
H34_5 H 0.380015 0.189509 0.208024 0.326 Uiso 1 1 calc R U .
N35_5 N 0.4368(9) 0.1426(8) 0.2176(9) 0.295(19) Uani 1 1 d D U .
H35_5 H 0.449834 0.144012 0.222334 0.354 Uiso 1 1 calc R U .
C36_5 C 0.4331(8) 0.1241(9) 0.2073(9) 0.251(17) Uani 1 1 d D U .
O37_5 O 0.4168(6) 0.1229(6) 0.1954(5) 0.225(11) Uani 1 1 d D U .
N38_5 N 0.4496(7) 0.0978(8) 0.1867(6) 0.241(12) Uani 1 1 d D U .
C39_5 C 0.4514(9) 0.1091(10) 0.2068(9) 0.262(17) Uani 1 1 d D U .
C40_5 C 0.4665(11) 0.1037(13) 0.2219(9) 0.29(2) Uani 1 1 d D U .
H40_5 H 0.464526 0.106070 0.236683 0.345 Uiso 1 1 calc R U .
C41_5 C 0.4851(10) 0.0946(13) 0.2135(11) 0.30(2) Uani 1 1 d D U .
H41_5 H 0.498693 0.097659 0.219453 0.360 Uiso 1 1 calc R U .
C42_5 C 0.4831(10) 0.0807(13) 0.1961(11) 0.29(2) Uani 1 1 d D U .
H42_5 H 0.494319 0.071256 0.192268 0.353 Uiso 1 1 calc R U .
C43_5 C 0.4641(10) 0.0811(10) 0.1844(9) 0.271(17) Uani 1 1 d D U .
C44_5 C 0.4594(10) 0.0685(13) 0.1635(11) 0.301(19) Uani 1 1 d D U .
O45_5 O 0.4428(7) 0.0744(7) 0.1534(6) 0.268(14) Uani 1 1 d D U .
N46_5 N 0.4752(10) 0.0564(11) 0.1566(9) 0.35(2) Uani 1 1 d D U .
H46_5 H 0.486856 0.054397 0.164005 0.419 Uiso 1 1 calc R U .
C47_5 C 0.4717(13) 0.0458(12) 0.1345(9) 0.41(3) Uani 1 1 d D U .
H47_5 H 0.456796 0.040408 0.132541 0.498 Uiso 1 1 calc R U .
C48_5 C 0.489(2) 0.0267(15) 0.1362(14) 0.47(5) Uani 1 1 d D U .
H48A_5 H 0.493935 0.025172 0.151003 0.700 Uiso 1 1 calc R U .
H48B_5 H 0.501550 0.030117 0.127177 0.700 Uiso 1 1 calc R U .
H48C_5 H 0.482859 0.013284 0.131353 0.700 Uiso 1 1 calc R U .
C49_5 C 0.4786(14) 0.0615(13) 0.1167(9) 0.46(3) Uani 1 1 d DG U .
C50_5 C 0.4792(15) 0.0837(13) 0.1208(12) 0.46(3) Uani 1 1 d DG U .
H50_5 H 0.481310 0.088728 0.134904 0.552 Uiso 1 1 calc R U .
C51_5 C 0.4767(17) 0.0984(12) 0.1038(17) 0.49(4) Uani 1 1 d DG U .
H51_5 H 0.477136 0.113235 0.106517 0.583 Uiso 1 1 calc R U .
C52_5 C 0.4736(16) 0.0908(17) 0.0827(14) 0.50(4) Uani 1 1 d DG U .
H52_5 H 0.471950 0.100641 0.071327 0.602 Uiso 1 1 calc R U .
C53_5 C 0.4730(17) 0.0686(18) 0.0786(9) 0.50(4) Uani 1 1 d DG U .
H53_5 H 0.470939 0.063539 0.064524 0.597 Uiso 1 1 calc R U .
C54_5 C 0.4755(16) 0.0539(13) 0.0956(10) 0.48(4) Uani 1 1 d DG U .
H54_5 H 0.475113 0.039032 0.092910 0.570 Uiso 1 1 calc R U .

loop_
_atom_site_aniso_label
_atom_site_aniso_U_11
_atom_site_aniso_U_22
_atom_site_aniso_U_33
_atom_site_aniso_U_23
_atom_site_aniso_U_13
_atom_site_aniso_U_12
EU1 0.144(2) 0.164(2) 0.182(2) -0.0236(16) 0.0182(16) 0.0035(15)
EU2 0.1696(18) 0.1696(18) 0.1696(18) -0.0127(15) -0.0127(15) -0.0127(15)
EU3 0.245(3) 0.229(3) 0.222(3) -0.006(2) 0.000(2) -0.076(3)
EU4 0.254(3) 0.249(3) 0.170(3) 0.005(2) -0.028(2) 0.010(3)
C1_1 0.30(4) 0.28(4) 0.36(5) -0.16(3) 0.03(4) 0.01(3)
C2_1 0.30(5) 0.26(5) 0.38(5) -0.17(4) 0.01(5) -0.02(4)
C3_1 0.38(6) 0.33(5) 0.41(6) -0.16(5) -0.04(5) -0.07(4)
C4_1 0.41(6) 0.36(6) 0.42(7) -0.16(5) -0.06(5) -0.08(5)
C5_1 0.39(6) 0.36(6) 0.41(6) -0.16(5) -0.02(5) -0.04(5)
C6_1 0.33(6) 0.32(5) 0.37(5) -0.16(4) 0.01(4) 0.00(4)
C7_1 0.32(5) 0.23(4) 0.30(4) -0.12(3) 0.03(3) 0.02(3)
C8_1 0.29(5) 0.27(7) 0.46(9) -0.08(6) 0.00(5) 0.01(4)
N9_1 0.35(4) 0.165(16) 0.24(3) -0.048(19) 0.03(3) 0.02(3)
C10_1 0.19(3) 0.161(16) 0.23(2) -0.037(16) 0.06(3) -0.02(2)
O11_1 0.130(17) 0.162(16) 0.22(2) -0.043(16) 0.049(19) -0.003(16)
N12_1 0.127(19) 0.154(16) 0.179(19) -0.014(14) 0.017(18) 0.02(2)
C13_1 0.16(3) 0.148(17) 0.22(2) -0.021(15) 0.04(3) 0.01(3)
C14_1 0.20(3) 0.13(2) 0.22(3) -0.021(18) 0.05(3) 0.02(3)
C15_1 0.20(3) 0.15(2) 0.21(2) -0.03(2) 0.03(3) -0.01(3)
C16_1 0.20(3) 0.16(2) 0.17(2) -0.04(2) 0.01(3) -0.01(3)
C17_1 0.12(2) 0.163(17) 0.19(2) -0.024(15) 0.03(3) 0.02(2)
C18_1 0.13(3) 0.161(17) 0.19(2) -0.024(15) 0.01(2) 0.01(2)
O19_1 0.143(19) 0.136(15) 0.192(18) -0.039(14) 0.013(17) 0.004(15)
N20_1 0.16(2) 0.158(18) 0.20(2) -0.023(19) 0.03(2) 0.00(2)
C21_1 0.20(3) 0.163(19) 0.19(3) -0.020(19) 0.00(3) -0.01(3)
C22_1 0.33(5) 0.17(2) 0.19(3) -0.01(2) 0.01(3) -0.01(4)
C23_1 0.38(5) 0.18(3) 0.18(3) -0.01(2) -0.01(4) -0.05(4)
C24_1 0.35(4) 0.15(2) 0.19(3) 0.00(2) 0.02(4) -0.02(3)
C25_1 0.34(5) 0.15(2) 0.20(3) -0.01(2) 0.03(4) -0.04(4)
C26_1 0.31(4) 0.15(2) 0.19(3) -0.02(2) 0.02(3) -0.04(3)
C27_1 0.36(5) 0.15(2) 0.17(3) 0.01(2) -0.01(4) -0.02(4)
C28_1 0.40(5) 0.15(2) 0.19(3) 0.01(2) 0.05(4) -0.01(4)
C29_1 0.42(5) 0.16(2) 0.19(3) -0.01(2) 0.07(4) -0.04(3)
C30_1 0.44(6) 0.15(3) 0.17(3) -0.03(2) 0.06(4) -0.05(4)
C31_1 0.48(6) 0.13(2) 0.14(3) 0.00(2) 0.06(3) -0.02(3)
C32_1 0.44(5) 0.13(2) 0.14(3) -0.014(19) 0.06(3) -0.06(3)
C33_1 0.45(6) 0.14(2) 0.19(3) -0.01(2) 0.08(4) -0.08(4)
C34_1 0.46(6) 0.14(2) 0.19(3) 0.00(2) 0.10(4) -0.07(4)
N35_1 0.32(4) 0.118(18) 0.180(18) -0.006(18) 0.04(3) -0.05(3)
C36_1 0.28(4) 0.123(18) 0.19(2) -0.015(16) 0.05(3) -0.05(3)
O37_1 0.22(2) 0.104(16) 0.178(18) -0.031(14) 0.05(2) -0.059(16)
N38_1 0.24(3) 0.119(16) 0.163(19) 0.001(14) 0.02(2) -0.02(2)
C39_1 0.30(4) 0.122(18) 0.17(2) -0.010(15) 0.02(3) -0.04(3)
C40_1 0.35(5) 0.13(2) 0.14(2) -0.02(2) -0.02(3) -0.08(3)
C41_1 0.42(5) 0.13(2) 0.18(2) 0.00(2) -0.04(4) -0.06(4)
C42_1 0.41(5) 0.11(2) 0.20(3) -0.020(19) -0.02(4) -0.08(3)
C43_1 0.30(4) 0.126(18) 0.19(2) -0.016(16) -0.01(3) -0.04(3)
C44_1 0.26(4) 0.17(2) 0.20(2) -0.040(17) -0.02(3) -0.04(3)
O45_1 0.24(3) 0.17(2) 0.18(2) -0.050(17) 0.00(2) -0.03(2)
N46_1 0.29(4) 0.19(3) 0.22(3) -0.05(2) -0.03(3) -0.07(3)
C47_1 0.37(4) 0.28(4) 0.25(3) -0.11(3) 0.01(4) -0.08(4)
C48_1 0.48(8) 0.25(5) 0.29(7) -0.09(4) -0.05(7) -0.07(6)
C49_1 0.39(4) 0.36(5) 0.32(5) -0.06(5) 0.05(4) -0.02(5)
C50_1 0.42(6) 0.37(6) 0.34(5) -0.04(6) 0.10(4) 0.05(6)
C51_1 0.42(6) 0.44(7) 0.40(6) 0.02(6) 0.11(5) 0.07(7)
C52_1 0.43(6) 0.49(7) 0.43(7) 0.05(7) 0.10(5) 0.09(7)
C53_1 0.40(5) 0.49(7) 0.42(6) 0.05(7) 0.08(5) 0.09(7)
C54_1 0.39(5) 0.43(6) 0.37(5) 0.00(6) 0.05(5) 0.03(7)
C1_2 0.23(4) 0.25(4) 0.34(4) 0.05(3) -0.03(3) -0.03(3)
C2_2 0.22(4) 0.26(5) 0.34(4) 0.03(5) -0.05(4) 0.00(3)
C3_2 0.27(5) 0.30(5) 0.34(5) 0.02(5) -0.03(4) -0.02(4)
C4_2 0.29(6) 0.34(6) 0.36(5) 0.00(5) 0.01(4) -0.03(5)
C5_2 0.31(5) 0.34(6) 0.36(4) 0.03(5) 0.01(4) -0.06(4)
C6_2 0.29(5) 0.32(5) 0.36(4) 0.05(5) -0.01(4) -0.07(4)
C7_2 0.17(3) 0.16(2) 0.34(4) 0.03(3) -0.03(3) 0.01(2)
C8_2 0.21(4) 0.15(3) 0.40(5) -0.02(4) -0.02(4) 0.03(3)
N9_2 0.130(18) 0.156(19) 0.32(4) 0.00(2) 0.03(3) 0.010(18)
C10_2 0.123(17) 0.15(2) 0.23(3) 0.00(2) 0.01(3) -0.003(15)
O11_2 0.116(16) 0.159(18) 0.24(3) -0.010(18) 0.004(18) 0.007(13)
N12_2 0.106(16) 0.150(17) 0.21(3) -0.005(19) -0.009(17) -0.017(14)
C13_2 0.121(18) 0.16(2) 0.21(3) -0.01(2) -0.01(2) 0.002(15)
C14_2 0.12(2) 0.18(2) 0.30(4) 0.07(3) -0.04(3) -0.010(19)
C15_2 0.17(3) 0.17(2) 0.37(5) 0.07(4) -0.08(3) -0.03(2)
C16_2 0.18(3) 0.14(2) 0.40(5) 0.05(3) -0.07(4) -0.01(2)
C17_2 0.14(2) 0.17(2) 0.30(4) 0.04(3) -0.02(3) -0.005(16)
C18_2 0.15(2) 0.19(2) 0.24(3) 0.03(3) -0.03(3) 0.012(15)
O19_2 0.108(17) 0.182(18) 0.22(2) 0.01(2) 0.019(18) 0.033(15)
N20_2 0.16(2) 0.183(19) 0.26(3) -0.03(3) -0.07(3) 0.016(19)
C21_2 0.16(2) 0.15(2) 0.26(3) -0.02(3) -0.10(3) 0.002(19)
C22_2 0.16(2) 0.15(3) 0.33(4) 0.02(3) -0.07(4) 0.01(2)
C23_2 0.16(2) 0.17(3) 0.36(5) 0.02(4) -0.06(4) 0.03(2)
C24_2 0.16(3) 0.16(3) 0.32(4) 0.00(3) -0.05(3) 0.03(2)
C25_2 0.17(3) 0.18(3) 0.33(5) 0.01(3) -0.06(4) 0.02(2)
C26_2 0.17(3) 0.15(2) 0.32(4) 0.00(3) -0.07(3) 0.00(2)
C27_2 0.16(3) 0.15(3) 0.31(4) 0.01(3) -0.04(3) 0.03(2)
C28_2 0.16(2) 0.15(2) 0.25(4) 0.02(3) -0.08(3) 0.02(2)
C29_2 0.14(2) 0.13(2) 0.22(3) 0.01(3) -0.06(2) 0.006(19)
C30_2 0.14(2) 0.12(2) 0.18(3) 0.00(2) -0.06(2) -0.01(2)
C31_2 0.13(2) 0.10(2) 0.20(3) 0.00(2) -0.04(2) -0.014(17)
C32_2 0.13(2) 0.096(19) 0.22(3) 0.00(2) -0.04(2) -0.012(17)
C33_2 0.14(2) 0.089(19) 0.25(3) 0.02(2) -0.06(3) -0.023(18)
C34_2 0.15(3) 0.10(2) 0.23(4) -0.02(2) -0.04(3) 0.010(18)
N35_2 0.133(18) 0.13(2) 0.15(2) -0.010(17) -0.032(18) 0.002(17)
C36_2 0.12(2) 0.14(2) 0.13(2) -0.01(2) -0.03(2) 0.000(16)
O37_2 0.117(19) 0.134(19) 0.21(2) -0.005(18) -0.027(18) 0.009(15)
N38_2 0.12(2) 0.16(2) 0.20(3) 0.00(2) -0.05(2) -0.002(18)
C39_2 0.11(2) 0.17(2) 0.15(2) 0.00(2) -0.02(2) 0.006(18)
C40_2 0.12(2) 0.19(3) 0.23(4) 0.04(3) -0.06(3) -0.01(2)
C41_2 0.11(2) 0.22(3) 0.24(4) 0.01(3) -0.04(3) 0.03(2)
C42_2 0.13(3) 0.21(3) 0.24(4) 0.00(3) -0.08(3) 0.04(2)
C43_2 0.13(3) 0.20(2) 0.24(4) -0.02(3) -0.05(3) 0.041(18)
C44_2 0.15(3) 0.20(2) 0.31(4) 0.00(3) -0.05(3) 0.05(2)
O45_2 0.13(2) 0.158(19) 0.28(3) 0.01(2) -0.07(2) 0.091(16)
N46_2 0.17(3) 0.22(3) 0.40(5) 0.05(3) -0.13(3) -0.01(3)
C47_2 0.22(4) 0.22(3) 0.52(6) 0.08(4) -0.12(4) 0.04(3)
C48_2 0.21(6) 0.29(7) 0.63(9) 0.12(6) -0.02(6) -0.06(5)
C49_2 0.25(4) 0.29(4) 0.59(7) 0.07(5) -0.08(4) 0.07(4)
C50_2 0.22(5) 0.38(6) 0.62(8) 0.07(6) -0.07(5) 0.07(5)
C51_2 0.25(4) 0.38(7) 0.64(9) 0.03(7) -0.08(5) 0.11(5)
C52_2 0.30(5) 0.42(7) 0.65(9) 0.01(7) -0.07(5) 0.10(6)
C53_2 0.30(6) 0.40(7) 0.65(8) -0.01(7) -0.06(5) 0.08(6)
C54_2 0.29(5) 0.37(6) 0.62(8) 0.02(6) -0.05(5) 0.06(5)
C1_3 0.45(6) 0.29(5) 0.36(4) -0.03(4) 0.00(4) -0.09(4)
C2_3 0.49(7) 0.32(6) 0.35(5) -0.03(5) 0.02(5) -0.02(6)
C3_3 0.49(8) 0.38(7) 0.38(6) 0.01(5) 0.01(6) -0.01(6)
C4_3 0.49(8) 0.37(7) 0.40(7) 0.02(6) 0.02(6) -0.01(6)
C5_3 0.47(7) 0.37(7) 0.40(7) 0.01(6) 0.02(6) -0.04(5)
C6_3 0.46(7) 0.33(6) 0.40(6) 0.01(5) 0.03(5) -0.07(5)
C7_3 0.41(6) 0.26(4) 0.33(4) -0.06(3) -0.01(5) -0.12(4)
C8_3 0.45(10) 0.30(5) 0.29(7) -0.03(4) -0.03(7) -0.16(6)
N9_3 0.36(5) 0.24(4) 0.31(4) -0.03(3) 0.06(4) -0.15(3)
C10_3 0.32(4) 0.24(3) 0.26(3) -0.02(3) 0.03(3) -0.13(3)
O11_3 0.28(3) 0.23(2) 0.24(2) -0.01(2) 0.01(2) -0.11(2)
N12_3 0.32(4) 0.21(3) 0.21(2) 0.02(2) 0.01(2) -0.12(2)
C13_3 0.29(4) 0.21(3) 0.24(2) 0.03(3) 0.01(3) -0.10(3)
C14_3 0.28(4) 0.26(4) 0.26(3) 0.03(3) 0.01(3) -0.13(3)
C15_3 0.32(5) 0.29(5) 0.25(3) 0.00(4) 0.07(4) -0.14(4)
C16_3 0.34(5) 0.29(5) 0.21(2) 0.00(3) 0.04(3) -0.14(4)
C17_3 0.34(4) 0.23(3) 0.21(2) 0.02(3) 0.02(3) -0.13(3)
C18_3 0.29(4) 0.21(3) 0.20(2) 0.00(2) 0.02(3) -0.10(3)
O19_3 0.26(3) 0.18(2) 0.191(19) 0.004(18) 0.012(18) -0.08(2)
N20_3 0.26(4) 0.23(3) 0.20(2) -0.01(2) 0.01(3) -0.07(3)
C21_3 0.22(4) 0.23(3) 0.17(3) -0.02(2) 0.00(2) -0.07(3)
C22_3 0.25(4) 0.21(3) 0.17(3) -0.04(3) 0.02(3) -0.07(3)
C23_3 0.25(4) 0.22(3) 0.19(3) -0.06(3) 0.04(3) -0.09(3)
C24_3 0.23(4) 0.22(2) 0.19(3) -0.06(3) 0.02(3) -0.09(3)
C25_3 0.21(4) 0.25(3) 0.18(3) -0.04(3) 0.02(3) -0.07(3)
C26_3 0.21(4) 0.24(3) 0.17(3) -0.02(3) 0.02(3) -0.07(3)
C27_3 0.19(4) 0.21(2) 0.20(3) -0.05(3) -0.02(3) -0.06(2)
C28_3 0.16(3) 0.22(2) 0.19(3) -0.06(3) -0.03(3) -0.06(2)
C29_3 0.19(3) 0.21(2) 0.17(3) -0.03(3) -0.01(3) -0.05(2)
C30_3 0.20(3) 0.21(2) 0.20(3) -0.02(3) -0.01(3) -0.06(2)
C31_3 0.20(3) 0.21(2) 0.18(3) -0.03(3) -0.04(3) -0.05(2)
C32_3 0.21(3) 0.22(2) 0.14(3) -0.01(3) -0.05(3) -0.02(2)
C33_3 0.21(3) 0.23(2) 0.18(3) 0.00(3) -0.04(3) -0.01(2)
C34_3 0.21(3) 0.23(3) 0.22(4) -0.02(4) -0.01(3) -0.03(2)
N35_3 0.22(2) 0.23(2) 0.14(2) 0.01(3) -0.03(2) -0.016(18)
C36_3 0.23(2) 0.24(2) 0.15(3) 0.03(2) -0.01(2) -0.006(19)
O37_3 0.23(2) 0.25(2) 0.13(2) 0.034(17) -0.015(19) 0.006(18)
N38_3 0.24(2) 0.25(3) 0.16(3) 0.04(2) -0.01(2) 0.002(19)
C39_3 0.24(2) 0.24(3) 0.18(3) 0.04(3) -0.03(3) -0.02(2)
C40_3 0.24(2) 0.24(4) 0.19(4) 0.05(3) -0.04(3) -0.02(3)
C41_3 0.26(3) 0.25(4) 0.24(5) 0.07(3) -0.04(4) -0.03(3)
C42_3 0.28(3) 0.28(4) 0.23(4) 0.10(3) -0.05(4) -0.03(3)
C43_3 0.27(2) 0.26(3) 0.26(4) 0.06(3) -0.05(3) -0.02(3)
C44_3 0.29(3) 0.25(4) 0.25(4) 0.05(3) -0.02(3) 0.02(3)
O45_3 0.29(2) 0.24(2) 0.16(2) 0.022(18) -0.02(2) 0.03(2)
N46_3 0.32(4) 0.27(4) 0.29(4) 0.08(3) 0.02(3) 0.03(3)
C47_3 0.40(5) 0.27(4) 0.34(4) 0.07(4) -0.03(4) 0.07(4)
C48_3 0.42(9) 0.27(4) 0.40(8) 0.04(6) -0.01(8) 0.06(5)
C49_3 0.44(6) 0.37(5) 0.36(5) 0.02(4) -0.07(4) 0.11(5)
C50_3 0.45(6) 0.39(7) 0.39(6) -0.02(5) -0.06(5) 0.07(6)
C51_3 0.46(7) 0.40(7) 0.34(6) 0.02(5) -0.06(5) 0.07(6)
C52_3 0.45(8) 0.37(7) 0.34(6) 0.03(5) -0.08(5) 0.09(7)
C53_3 0.46(7) 0.37(6) 0.33(6) 0.02(5) -0.09(6) 0.10(6)
C54_3 0.46(6) 0.37(6) 0.34(5) 0.00(5) -0.07(5) 0.11(6)
C1_4 0.24(3) 0.28(5) 0.31(5) -0.13(3) 0.06(3) -0.03(3)
C2_4 0.22(4) 0.29(5) 0.35(5) -0.11(4) 0.06(4) -0.04(4)
C3_4 0.24(3) 0.29(6) 0.36(6) -0.13(4) 0.06(4) -0.05(4)
C4_4 0.25(4) 0.27(5) 0.39(7) -0.12(4) 0.05(4) -0.07(4)
C5_4 0.27(5) 0.28(5) 0.41(6) -0.11(4) 0.05(5) -0.05(4)
C6_4 0.26(4) 0.29(5) 0.35(6) -0.11(3) 0.05(4) -0.04(3)
C7_4 0.26(3) 0.29(4) 0.28(4) -0.10(3) 0.01(3) -0.05(2)
C8_4 0.29(6) 0.31(6) 0.24(5) -0.07(4) 0.01(5) -0.05(4)
N9_4 0.24(3) 0.30(4) 0.24(2) -0.05(3) 0.03(3) -0.06(2)
C10_4 0.21(3) 0.26(4) 0.22(2) -0.03(3) 0.01(3) -0.05(2)
O11_4 0.22(3) 0.20(2) 0.23(2) -0.02(2) 0.003(19) -0.055(17)
N12_4 0.20(3) 0.25(3) 0.20(2) -0.020(19) 0.011(19) -0.069(17)
C13_4 0.19(3) 0.23(3) 0.21(2) -0.03(2) 0.00(2) -0.07(2)
C14_4 0.22(4) 0.21(4) 0.25(3) -0.08(3) -0.04(3) -0.06(3)
C15_4 0.22(4) 0.24(5) 0.25(3) -0.08(3) -0.03(3) -0.05(3)
C16_4 0.22(3) 0.24(4) 0.24(3) -0.06(3) -0.01(3) -0.05(3)
C17_4 0.22(3) 0.25(3) 0.22(2) -0.04(2) 0.00(2) -0.06(2)
C18_4 0.22(2) 0.22(3) 0.20(2) -0.01(2) 0.02(2) -0.089(18)
O19_4 0.25(2) 0.23(2) 0.21(2) 0.00(2) 0.01(2) -0.077(17)
N20_4 0.25(3) 0.26(3) 0.17(3) -0.010(19) 0.03(2) -0.05(2)
C21_4 0.19(3) 0.26(3) 0.17(3) -0.01(2) 0.01(3) -0.04(2)
C22_4 0.20(4) 0.27(4) 0.18(3) -0.02(3) 0.01(3) 0.00(3)
C23_4 0.24(4) 0.28(4) 0.18(3) -0.03(3) -0.02(3) 0.02(3)
C24_4 0.25(4) 0.28(4) 0.21(3) -0.05(3) -0.06(3) 0.02(3)
C25_4 0.32(5) 0.31(4) 0.22(3) -0.06(3) -0.09(4) 0.05(4)
C26_4 0.29(5) 0.30(4) 0.20(4) -0.05(3) -0.07(3) 0.02(3)
C27_4 0.24(4) 0.28(4) 0.21(4) -0.05(3) -0.05(4) 0.01(3)
C28_4 0.21(4) 0.26(4) 0.28(4) -0.04(3) -0.03(4) -0.01(3)
C29_4 0.21(3) 0.24(3) 0.25(3) -0.02(3) -0.01(3) -0.02(3)
C30_4 0.25(4) 0.25(3) 0.25(3) 0.00(3) 0.00(3) -0.02(3)
C31_4 0.25(4) 0.23(3) 0.23(3) 0.01(3) 0.03(4) -0.03(3)
C32_4 0.21(3) 0.24(2) 0.23(3) 0.01(2) 0.04(3) 0.00(3)
C33_4 0.19(3) 0.24(3) 0.23(3) 0.01(2) 0.01(3) -0.01(4)
C34_4 0.16(3) 0.24(3) 0.25(3) 0.00(3) 0.00(4) -0.02(3)
N35_4 0.23(3) 0.23(2) 0.22(3) -0.001(18) 0.05(3) 0.02(3)
C36_4 0.24(3) 0.24(2) 0.17(2) 0.001(18) 0.01(3) 0.01(3)
O37_4 0.21(2) 0.27(2) 0.16(2) -0.011(18) -0.01(2) 0.00(2)
N38_4 0.28(4) 0.23(3) 0.141(19) -0.004(17) 0.006(19) 0.01(2)
C39_4 0.27(4) 0.24(3) 0.15(2) 0.01(2) -0.02(3) -0.01(3)
C40_4 0.33(5) 0.23(4) 0.16(2) 0.01(3) 0.01(3) -0.02(3)
C41_4 0.37(5) 0.25(4) 0.15(3) 0.01(2) 0.01(3) -0.04(4)
C42_4 0.36(5) 0.23(4) 0.15(2) -0.01(3) 0.01(3) -0.03(4)
C43_4 0.29(4) 0.24(3) 0.15(2) 0.01(2) -0.02(3) -0.01(3)
C44_4 0.29(3) 0.24(3) 0.15(2) 0.007(18) -0.01(2) 0.00(2)
O45_4 0.28(3) 0.25(2) 0.145(18) 0.010(17) -0.01(2) -0.01(2)
N46_4 0.31(4) 0.20(3) 0.17(3) 0.006(17) -0.01(3) 0.02(2)
C47_4 0.31(4) 0.27(3) 0.21(4) 0.04(2) -0.01(4) -0.03(3)
C48_4 0.35(7) 0.24(4) 0.26(6) 0.03(3) -0.04(5) -0.06(4)
C49_4 0.32(4) 0.37(5) 0.31(5) 0.05(4) 0.01(4) -0.01(4)
C50_4 0.31(5) 0.45(7) 0.35(6) 0.06(5) 0.03(5) -0.02(5)
C51_4 0.34(5) 0.46(8) 0.39(7) 0.04(6) 0.04(5) 0.01(6)
C52_4 0.35(6) 0.48(8) 0.41(7) 0.06(6) 0.04(6) 0.03(5)
C53_4 0.34(6) 0.48(7) 0.40(7) 0.07(6) 0.04(6) 0.06(5)
C54_4 0.34(5) 0.41(7) 0.38(6) 0.07(5) 0.02(5) 0.05(5)
C1_5 0.40(5) 0.29(4) 0.48(6) 0.04(4) 0.00(5) -0.02(5)
C2_5 0.39(5) 0.28(5) 0.47(7) 0.03(6) -0.01(5) -0.05(6)
C3_5 0.40(6) 0.28(5) 0.46(7) 0.03(6) -0.01(5) -0.05(6)
C4_5 0.39(7) 0.31(6) 0.47(7) 0.04(6) 0.00(6) -0.04(7)
C5_5 0.40(6) 0.32(6) 0.48(7) 0.06(6) 0.00(6) -0.05(6)
C6_5 0.39(6) 0.34(6) 0.47(6) 0.04(6) 0.00(5) -0.05(6)
C7_5 0.37(5) 0.21(3) 0.47(6) 0.01(4) 0.00(5) -0.03(3)
C8_5 0.38(9) 0.20(4) 0.60(10) -0.06(6) 0.03(8) -0.10(5)
N9_5 0.40(4) 0.18(2) 0.44(5) -0.03(4) -0.01(5) -0.03(2)
C10_5 0.34(3) 0.20(2) 0.34(4) -0.01(4) -0.01(4) -0.039(18)
O11_5 0.33(3) 0.22(2) 0.27(3) 0.00(2) -0.04(3) -0.057(18)
N12_5 0.25(2) 0.21(2) 0.21(3) 0.00(3) 0.00(2) -0.043(16)
C13_5 0.31(3) 0.20(2) 0.29(4) 0.00(3) 0.01(4) -0.018(19)
C14_5 0.31(3) 0.18(3) 0.27(4) -0.01(4) -0.01(4) 0.00(2)
C15_5 0.27(3) 0.20(4) 0.20(4) -0.01(4) -0.04(3) -0.01(2)
C16_5 0.24(2) 0.18(3) 0.20(3) -0.03(3) -0.01(4) -0.03(2)
C17_5 0.24(2) 0.196(19) 0.17(3) -0.01(3) 0.01(3) -0.037(18)
C18_5 0.22(2) 0.198(18) 0.15(3) -0.02(2) 0.00(3) -0.049(15)
O19_5 0.216(19) 0.21(2) 0.17(2) -0.001(18) -0.01(2) -0.073(16)
N20_5 0.17(2) 0.195(18) 0.18(3) 0.00(3) -0.01(2) -0.038(16)
C21_5 0.18(3) 0.19(2) 0.21(3) -0.01(3) 0.00(3) -0.044(19)
C22_5 0.18(2) 0.20(3) 0.24(4) -0.01(3) 0.03(3) -0.03(2)
C23_5 0.19(3) 0.22(3) 0.21(4) -0.03(4) 0.00(3) -0.03(2)
C24_5 0.22(3) 0.21(3) 0.14(3) -0.01(3) 0.02(3) -0.03(2)
C25_5 0.21(3) 0.18(2) 0.15(3) 0.02(3) 0.01(3) -0.05(2)
C26_5 0.19(3) 0.19(2) 0.17(3) 0.00(3) 0.01(3) -0.05(2)
C27_5 0.26(4) 0.21(3) 0.14(3) 0.01(3) 0.06(3) -0.02(3)
C28_5 0.28(4) 0.24(3) 0.17(3) 0.00(3) 0.03(3) 0.00(3)
C29_5 0.29(4) 0.25(4) 0.21(4) -0.02(3) -0.01(3) 0.01(3)
C30_5 0.34(5) 0.27(4) 0.26(4) -0.03(3) -0.07(4) 0.03(3)
C31_5 0.35(5) 0.29(4) 0.22(4) -0.05(3) -0.09(4) 0.04(3)
C32_5 0.35(4) 0.28(4) 0.21(4) -0.03(3) -0.09(3) 0.03(3)
C33_5 0.35(5) 0.27(4) 0.21(4) -0.05(4) -0.08(4) 0.04(3)
C34_5 0.33(5) 0.26(4) 0.22(4) -0.03(3) -0.05(4) 0.03(3)
N35_5 0.33(4) 0.31(4) 0.24(4) -0.07(3) -0.10(3) 0.04(3)
C36_5 0.30(3) 0.27(3) 0.17(3) -0.01(2) -0.07(2) 0.03(2)
O37_5 0.29(3) 0.25(3) 0.138(19) 0.004(18) -0.045(18) 0.01(2)
N38_5 0.25(3) 0.30(3) 0.18(3) 0.02(2) -0.02(2) 0.02(2)
C39_5 0.28(3) 0.30(4) 0.20(3) 0.00(3) -0.05(3) 0.02(3)
C40_5 0.30(4) 0.36(5) 0.21(4) -0.03(4) -0.06(3) 0.06(4)
C41_5 0.30(4) 0.36(6) 0.24(5) -0.02(4) -0.04(3) 0.06(4)
C42_5 0.29(4) 0.34(5) 0.24(4) -0.02(4) -0.04(3) 0.08(4)
C43_5 0.27(4) 0.30(4) 0.24(3) 0.00(3) -0.02(3) 0.03(3)
C44_5 0.31(4) 0.32(4) 0.27(4) -0.03(3) -0.06(3) 0.07(3)
O45_5 0.28(3) 0.29(3) 0.23(3) -0.02(2) -0.02(2) 0.06(3)
N46_5 0.35(4) 0.36(5) 0.33(4) -0.08(3) -0.11(4) 0.13(4)
C47_5 0.44(6) 0.48(6) 0.32(4) -0.11(4) -0.10(5) 0.18(5)
C48_5 0.53(11) 0.49(8) 0.37(8) -0.18(5) -0.18(8) 0.23(8)
C49_5 0.48(6) 0.55(7) 0.34(4) -0.08(5) -0.08(6) 0.17(6)
C50_5 0.49(7) 0.54(7) 0.35(6) -0.05(5) -0.05(7) 0.16(7)
C51_5 0.52(8) 0.58(7) 0.36(7) -0.03(6) -0.07(8) 0.14(8)
C52_5 0.55(8) 0.59(8) 0.36(6) -0.04(6) -0.09(7) 0.15(9)
C53_5 0.54(8) 0.59(9) 0.36(5) -0.04(6) -0.09(7) 0.15(9)
C54_5 0.51(7) 0.58(8) 0.34(4) -0.06(5) -0.09(7) 0.17(8)

loop_
_atom_type_symbol
_atom_type_description
_atom_type_scat_dispersion_real
_atom_type_scat_dispersion_imag
_atom_type_scat_source
C C 0.0080 0.0037 'International Tables Vol C Tables 4.2.6.8 and 6.1.1.4'
H H 0.0000 0.0000 'International Tables Vol C Tables 4.2.6.8 and 6.1.1.4'
N N 0.0145 0.0073 'International Tables Vol C Tables 4.2.6.8 and 6.1.1.4'
O O 0.0236 0.0133 'International Tables Vol C Tables 4.2.6.8 and 6.1.1.4'
Eu Eu -0.3632 6.5713 'International Tables Vol C Tables 4.2.6.8 and 6.1.1.4'

loop_
_geom_angle_atom_site_label_1
_geom_angle_atom_site_label_2
_geom_angle_atom_site_label_3
_geom_angle
_geom_angle_site_symmetry_1
_geom_angle_site_symmetry_3
O11_1 EU1 O19_1 127.3(10) . .
O11_1 EU1 O11_2 73.7(9) . .
O19_1 EU1 O11_2 94.6(10) . .
O11_1 EU1 O37_2 91.8(9) . 3
O19_1 EU1 O37_2 75.1(9) . 3
O11_2 EU1 O37_2 152.1(11) . 3
O11_1 EU1 O45_2 74.9(11) . 3
O19_1 EU1 O45_2 151.8(11) . 3
O11_2 EU1 O45_2 73.8(11) . 3
O37_2 EU1 O45_2 126.1(10) 3 3
O11_1 EU1 O19_2 153.0(11) . .
O19_1 EU1 O19_2 73.0(10) . .
O11_2 EU1 O19_2 127.0(10) . .
O37_2 EU1 O19_2 75.5(10) 3 .
O45_2 EU1 O19_2 93.3(11) 3 .
O11_1 EU1 N38_2 79.9(11) . 3
O19_1 EU1 N38_2 131.5(10) . 3
O11_2 EU1 N38_2 133.6(11) . 3
O37_2 EU1 N38_2 63.6(10) 3 3
O45_2 EU1 N38_2 62.7(11) 3 3
O19_2 EU1 N38_2 73.1(11) . 3
O11_1 EU1 N12_1 63.5(9) . .
O19_1 EU1 N12_1 63.8(9) . .
O11_2 EU1 N12_1 79.2(10) . .
O37_2 EU1 N12_1 72.9(9) 3 .
O45_2 EU1 N12_1 135.3(11) 3 .
O19_2 EU1 N12_1 131.3(9) . .
N38_2 EU1 N12_1 121.3(11) 3 .
O11_1 EU1 N12_2 132.8(9) . .
O19_1 EU1 N12_2 77.8(10) . .
O11_2 EU1 N12_2 64.0(10) . .
O37_2 EU1 N12_2 135.4(10) 3 .
O45_2 EU1 N12_2 74.1(11) 3 .
O19_2 EU1 N12_2 63.0(9) . .
N38_2 EU1 N12_2 114.9(11) 3 .
N12_1 EU1 N12_2 123.7(10) . .
O11_1 EU1 C10_1 17.6(7) . .
O19_1 EU1 C10_1 109.7(10) . .
O11_2 EU1 C10_1 70.9(8) . .
O37_2 EU1 C10_1 88.0(8) 3 .
O45_2 EU1 C10_1 91.0(11) 3 .
O19_2 EU1 C10_1 162.1(8) . .
N38_2 EU1 C10_1 93.6(10) 3 .
N12_1 EU1 C10_1 46.1(9) . .
N12_2 EU1 C10_1 134.8(8) . .
O11_1 EU1 C18_1 109.6(9) . .
O19_1 EU1 C18_1 18.0(7) . .
O11_2 EU1 C18_1 92.6(11) . .
O37_2 EU1 C18_1 69.5(10) 3 .
O45_2 EU1 C18_1 164.2(11) 3 .
O19_2 EU1 C18_1 88.4(10) . .
N38_2 EU1 C18_1 132.5(11) 3 .
N12_1 EU1 C18_1 46.1(9) . .
N12_2 EU1 C18_1 92.8(10) . .
C10_1 EU1 C18_1 92.2(9) . .
O45_1 EU2 O45_1 79.6(12) 2 3
O45_1 EU2 O45_1 79.6(12) 2 .
O45_1 EU2 O45_1 79.6(12) 3 .
O45_1 EU2 O37_1 150.0(10) 2 .
O45_1 EU2 O37_1 88.1(10) 3 .
O45_1 EU2 O37_1 125.2(9) . .
O45_1 EU2 O37_1 88.1(10) 2 3
O45_1 EU2 O37_1 125.1(9) 3 3
O45_1 EU2 O37_1 150.0(10) . 3
O37_1 EU2 O37_1 76.7(9) . 3
O45_1 EU2 O37_1 125.1(9) 2 2
O45_1 EU2 O37_1 150.0(10) 3 2
O45_1 EU2 O37_1 88.1(10) . 2
O37_1 EU2 O37_1 76.7(9) . 2
O37_1 EU2 O37_1 76.7(9) 3 2
O45_1 EU2 N38_1 136.9(11) 2 .
O45_1 EU2 N38_1 74.4(9) 3 .
O45_1 EU2 N38_1 62.5(9) . .
O37_1 EU2 N38_1 62.7(8) . .
O37_1 EU2 N38_1 134.9(9) 3 .
O37_1 EU2 N38_1 75.7(7) 2 .
O45_1 EU2 N38_1 74.4(9) 2 3
O45_1 EU2 N38_1 62.5(9) 3 3
O45_1 EU2 N38_1 136.9(11) . 3
O37_1 EU2 N38_1 75.7(7) . 3
O37_1 EU2 N38_1 62.7(8) 3 3
O37_1 EU2 N38_1 134.9(9) 2 3
N38_1 EU2 N38_1 120.007(1) . 3
O45_1 EU2 N38_1 62.5(9) 2 2
O45_1 EU2 N38_1 136.9(11) 3 2
O45_1 EU2 N38_1 74.4(9) . 2
O37_1 EU2 N38_1 134.9(9) . 2
O37_1 EU2 N38_1 75.7(7) 3 2
O37_1 EU2 N38_1 62.7(8) 2 2
N38_1 EU2 N38_1 119.993(2) . 2
N38_1 EU2 N38_1 120.000(2) 3 2
O45_1 EU2 C36_1 159.7(9) 2 .
O45_1 EU2 C36_1 82.9(10) 3 .
O45_1 EU2 C36_1 107.3(10) . .
O37_1 EU2 C36_1 17.9(7) . .
O37_1 EU2 C36_1 93.7(9) 3 .
O37_1 EU2 C36_1 74.8(7) 2 .
N38_1 EU2 C36_1 44.8(9) . .
N38_1 EU2 C36_1 88.5(7) 3 .
N38_1 EU2 C36_1 137.4(8) 2 .
O45_1 EU2 C36_1 82.9(10) 2 3
O45_1 EU2 C36_1 107.3(10) 3 3
O45_1 EU2 C36_1 159.7(9) . 3
O37_1 EU2 C36_1 74.8(7) . 3
O37_1 EU2 C36_1 17.9(7) 3 3
O37_1 EU2 C36_1 93.7(9) 2 3
N38_1 EU2 C36_1 137.4(8) . 3
N38_1 EU2 C36_1 44.8(9) 3 3
N38_1 EU2 C36_1 88.5(7) 2 3
C36_1 EU2 C36_1 92.7(7) . 3
O45_1 EU2 C36_1 107.3(10) 2 2
O45_1 EU2 C36_1 159.7(9) 3 2
O45_1 EU2 C36_1 82.9(10) . 2
O37_1 EU2 C36_1 93.7(9) . 2
O37_1 EU2 C36_1 74.8(7) 3 2
O37_1 EU2 C36_1 17.9(7) 2 2
N38_1 EU2 C36_1 88.5(7) . 2
N38_1 EU2 C36_1 137.4(8) 3 2
N38_1 EU2 C36_1 44.8(9) 2 2
C36_1 EU2 C36_1 92.7(7) . 2
C36_1 EU2 C36_1 92.7(7) 3 2
O19_5 EU3 O19_4 73.8(12) . .
O19_5 EU3 O11_5 128.8(13) . .
O19_4 EU3 O11_5 151.2(14) . .
O19_5 EU3 O11_3 153.1(13) . .
O19_4 EU3 O11_3 90.0(14) . .
O11_5 EU3 O11_3 74.4(14) . .
O19_5 EU3 O19_3 70.2(10) . .
O19_4 EU3 O19_3 71.7(12) . .
O11_5 EU3 O19_3 97.6(15) . .
O11_3 EU3 O19_3 125.6(11) . .
O19_5 EU3 O11_4 94.0(12) . .
O19_4 EU3 O11_4 126.3(12) . .
O11_5 EU3 O11_4 74.7(14) . .
O11_3 EU3 O11_4 78.1(12) . .
O19_3 EU3 O11_4 152.9(12) . .
O19_5 EU3 N12_5 65.8(11) . .
O19_4 EU3 N12_5 136.2(12) . .
O11_5 EU3 N12_5 63.0(12) . .
O11_3 EU3 N12_5 133.7(13) . .
O19_3 EU3 N12_5 79.2(14) . .
O11_4 EU3 N12_5 74.2(13) . .
O19_5 EU3 N12_3 131.8(11) . .
O19_4 EU3 N12_3 76.9(10) . .
O11_5 EU3 N12_3 74.4(13) . .
O11_3 EU3 N12_3 61.4(11) . .
O19_3 EU3 N12_3 64.6(10) . .
O11_4 EU3 N12_3 134.2(11) . .
N12_5 EU3 N12_3 118.7(12) . .
O19_5 EU3 N12_4 80.0(12) . .
O19_4 EU3 N12_4 65.0(11) . .
O11_5 EU3 N12_4 129.7(14) . .
O11_3 EU3 N12_4 73.6(13) . .
O19_3 EU3 N12_4 132.6(12) . .
O11_4 EU3 N12_4 61.4(11) . .
N12_5 EU3 N12_4 121.0(13) . .
N12_3 EU3 N12_4 119.9(11) . .
O19_5 EU3 C18_5 19.2(8) . .
O19_4 EU3 C18_5 90.7(11) . .
O11_5 EU3 C18_5 109.8(12) . .
O11_3 EU3 C18_5 167.5(12) . .
O19_3 EU3 C18_5 66.3(11) . .
O11_4 EU3 C18_5 91.4(12) . .
N12_5 EU3 C18_5 47.1(10) . .
N12_3 EU3 C18_5 130.8(11) . .
N12_4 EU3 C18_5 95.4(12) . .
O19_5 EU3 C18_4 72.1(13) . .
O19_4 EU3 C18_4 18.4(8) . .
O11_5 EU3 C18_4 159.1(14) . .
O11_3 EU3 C18_4 85.8(14) . .
O19_3 EU3 C18_4 88.6(12) . .
O11_4 EU3 C18_4 107.9(11) . .
N12_5 EU3 C18_4 137.8(12) . .
N12_3 EU3 C18_4 90.6(11) . .
N12_4 EU3 C18_4 46.6(10) . .
C18_5 EU3 C18_4 91.0(12) . .
O45_4 EU4 O37_3 93.2(13) . .
O45_4 EU4 O45_5 74.6(14) . .
O37_3 EU4 O45_5 153.0(13) . .
O45_4 EU4 O45_3 76.4(12) . .
O37_3 EU4 O45_3 123.7(12) . .
O45_5 EU4 O45_3 77.4(15) . .
O45_4 EU4 O37_5 154.2(13) . .
O37_3 EU4 O37_5 76.9(11) . .
O45_5 EU4 O37_5 123.6(12) . .
O45_3 EU4 O37_5 89.3(13) . .
O45_4 EU4 O37_4 125.1(10) . .
O37_3 EU4 O37_4 76.7(11) . .
O45_5 EU4 O37_4 90.6(15) . .
O45_3 EU4 O37_4 151.9(12) . .
O37_5 EU4 O37_4 76.2(11) . .
O45_4 EU4 N38_4 63.0(10) . .
O37_3 EU4 N38_4 78.1(13) . .
O45_5 EU4 N38_4 75.0(15) . .
O45_3 EU4 N38_4 135.5(12) . .
O37_5 EU4 N38_4 135.2(12) . .
O37_4 EU4 N38_4 62.1(10) . .
O45_4 EU4 N38_3 71.6(14) . .
O37_3 EU4 N38_3 63.1(10) . .
O45_5 EU4 N38_3 131.2(16) . .
O45_3 EU4 N38_3 61.2(11) . .
O37_5 EU4 N38_3 82.8(14) . .
O37_4 EU4 N38_3 137.9(12) . .
N38_4 EU4 N38_3 117.1(13) . .
O45_4 EU4 N38_5 131.8(14) . .
O37_3 EU4 N38_5 134.9(13) . .
O45_5 EU4 N38_5 61.1(12) . .
O45_3 EU4 N38_5 76.4(15) . .
O37_5 EU4 N38_5 62.4(11) . .
O37_4 EU4 N38_5 75.5(14) . .
N38_4 EU4 N38_5 117.5(14) . .
N38_3 EU4 N38_5 125.1(13) . .
O45_4 EU4 C36_3 85.6(14) . .
O37_3 EU4 C36_3 18.5(8) . .
O45_5 EU4 C36_3 158.8(14) . .
O45_3 EU4 C36_3 105.5(11) . .
O37_5 EU4 C36_3 77.6(13) . .
O37_4 EU4 C36_3 94.9(11) . .
N38_4 EU4 C36_3 89.6(15) . .
N38_3 EU4 C36_3 44.6(10) . .
N38_5 EU4 C36_3 140.0(13) . .
O45_4 EU4 C44_4 17.0(9) . .
O37_3 EU4 C44_4 92.1(15) . .
O45_5 EU4 C44_4 69.1(15) . .
O45_3 EU4 C44_4 91.1(12) . .
O37_5 EU4 C44_4 167.0(15) . .
O37_4 EU4 C44_4 108.4(10) . .
N38_4 EU4 C44_4 46.5(10) . .
N38_3 EU4 C44_4 86.0(14) . .
N38_5 EU4 C44_4 130.2(15) . .
C36_3 EU4 C44_4 89.7(16) . .
C2_1 C1_1 C6_1 120.0 . .
C2_1 C1_1 C7_1 119.5(14) . .
C6_1 C1_1 C7_1 120.5(13) . .
C1_1 C2_1 C3_1 120.0 . .
C1_1 C2_1 H2_1 120.0 . .
C3_1 C2_1 H2_1 120.0 . .
C4_1 C3_1 C2_1 120.0 . .
C4_1 C3_1 H3_1 120.0 . .
C2_1 C3_1 H3_1 120.0 . .
C3_1 C4_1 C5_1 120.0 . .
C3_1 C4_1 H4_1 120.0 . .
C5_1 C4_1 H4_1 120.0 . .
C6_1 C5_1 C4_1 120.0 . .
C6_1 C5_1 H5_1 120.0 . .
C4_1 C5_1 H5_1 120.0 . .
C5_1 C6_1 C1_1 120.0 . .
C5_1 C6_1 H6_1 120.0 . .
C1_1 C6_1 H6_1 120.0 . .
C1_1 C7_1 N9_1 99(2) . .
C1_1 C7_1 C8_1 104(3) . .
N9_1 C7_1 C8_1 100(3) . .
C1_1 C7_1 H7_1 117.0 . .
N9_1 C7_1 H7_1 117.0 . .
C8_1 C7_1 H7_1 117.0 . .
C7_1 C8_1 H8A_1 109.5 . .
C7_1 C8_1 H8B_1 109.5 . .
H8A_1 C8_1 H8B_1 109.5 . .
C7_1 C8_1 H8C_1 109.5 . .
H8A_1 C8_1 H8C_1 109.5 . .
H8B_1 C8_1 H8C_1 109.5 . .
C10_1 N9_1 C7_1 107(3) . .
C10_1 N9_1 H9_1 126.6 . .
C7_1 N9_1 H9_1 126.6 . .
O11_1 C10_1 N9_1 127(4) . .
O11_1 C10_1 C13_1 120(3) . .
N9_1 C10_1 C13_1 113(3) . .
O11_1 C10_1 EU1 36.0(17) . .
N9_1 C10_1 EU1 162(2) . .
C13_1 C10_1 EU1 83.9(19) . .
C10_1 O11_1 EU1 126(2) . .
C13_1 N12_1 C17_1 116(3) . .
C13_1 N12_1 EU1 123(2) . .
C17_1 N12_1 EU1 122(2) . .
C14_1 C13_1 N12_1 125(3) . .
C14_1 C13_1 C10_1 127(3) . .
N12_1 C13_1 C10_1 107(3) . .
C13_1 C14_1 C15_1 118(4) . .
C13_1 C14_1 H14_1 121.1 . .
C15_1 C14_1 H14_1 121.1 . .
C14_1 C15_1 C16_1 123(4) . .
C14_1 C15_1 H15_1 118.7 . .
C16_1 C15_1 H15_1 118.7 . .
C17_1 C16_1 C15_1 116(3) . .
C17_1 C16_1 H16_1 121.9 . .
C15_1 C16_1 H16_1 121.9 . .
C16_1 C17_1 N12_1 122(3) . .
C16_1 C17_1 C18_1 130(3) . .
N12_1 C17_1 C18_1 108(3) . .
O19_1 C18_1 N20_1 127(3) . .
O19_1 C18_1 C17_1 121(3) . .
N20_1 C18_1 C17_1 113(3) . .
O19_1 C18_1 EU1 36.7(17) . .
N20_1 C18_1 EU1 161(3) . .
C17_1 C18_1 EU1 85(2) . .
C18_1 O19_1 EU1 125(2) . .
C18_1 N20_1 C21_1 125(3) . .
C18_1 N20_1 H20_1 117.5 . .
C21_1 N20_1 H20_1 117.5 . .
C26_1 C21_1 C22_1 116(4) . .
C26_1 C21_1 N20_1 117(4) . .
C22_1 C21_1 N20_1 127(4) . .
C23_1 C22_1 C21_1 122(4) . .
C23_1 C22_1 H22_1 118.8 . .
C21_1 C22_1 H22_1 118.8 . .
C22_1 C23_1 C24_1 124(4) . .
C22_1 C23_1 H23_1 118.1 . .
C24_1 C23_1 H23_1 118.1 . .
C27_1 C24_1 C23_1 124(4) . .
C27_1 C24_1 C25_1 125(4) . .
C23_1 C24_1 C25_1 110(3) . .
C26_1 C25_1 C24_1 125(4) . .
C26_1 C25_1 H25_1 117.7 . .
C24_1 C25_1 H25_1 117.7 . .
C25_1 C26_1 C21_1 122(4) . .
C25_1 C26_1 H26_1 118.8 . .
C21_1 C26_1 H26_1 118.8 . .
C24_1 C27_1 C28_1 123(4) . .
C24_1 C27_1 H27_1 118.4 . .
C28_1 C27_1 H27_1 118.4 . .
C27_1 C28_1 C29_1 127(3) . .
C27_1 C28_1 H28_1 116.5 . .
C29_1 C28_1 H28_1 116.5 . .
C34_1 C29_1 C30_1 118(3) . .
C34_1 C29_1 C28_1 119(3) . .
C30_1 C29_1 C28_1 123(3) . .
C31_1 C30_1 C29_1 122(3) . .
C31_1 C30_1 H30_1 118.8 . .
C29_1 C30_1 H30_1 118.8 . .
C30_1 C31_1 C32_1 117(3) . .
C30_1 C31_1 H31_1 121.3 . .
C32_1 C31_1 H31_1 121.3 . .
C33_1 C32_1 C31_1 120(3) . .
C33_1 C32_1 N35_1 124(3) . .
C31_1 C32_1 N35_1 116(3) . .
C32_1 C33_1 C34_1 122(3) . .
C32_1 C33_1 H33_1 119.2 . .
C34_1 C33_1 H33_1 119.2 . .
C29_1 C34_1 C33_1 118(3) . .
C29_1 C34_1 H34_1 120.9 . .
C33_1 C34_1 H34_1 120.9 . .
C36_1 N35_1 C32_1 127(3) . .
C36_1 N35_1 H35_1 116.5 . .
C32_1 N35_1 H35_1 116.5 . .
O37_1 C36_1 N35_1 118(3) . .
O37_1 C36_1 C39_1 124(4) . .
N35_1 C36_1 C39_1 113(3) . .
O37_1 C36_1 EU2 37.7(17) . .
N35_1 C36_1 EU2 149(3) . .
C39_1 C36_1 EU2 86(2) . .
C36_1 O37_1 EU2 124(2) . .
C43_1 N38_1 C39_1 115(3) . .
C43_1 N38_1 EU2 122(2) . .
C39_1 N38_1 EU2 123(2) . .
C40_1 C39_1 N38_1 123(3) . .
C40_1 C39_1 C36_1 130(4) . .
N38_1 C39_1 C36_1 106(3) . .
C39_1 C40_1 C41_1 119(4) . .
C39_1 C40_1 H40_1 120.7 . .
C41_1 C40_1 H40_1 120.7 . .
C40_1 C41_1 C42_1 120(4) . .
C40_1 C41_1 H41_1 119.8 . .
C42_1 C41_1 H41_1 119.8 . .
C43_1 C42_1 C41_1 120(4) . .
C43_1 C42_1 H42_1 120.1 . .
C41_1 C42_1 H42_1 120.1 . .
C42_1 C43_1 N38_1 122(3) . .
C42_1 C43_1 C44_1 127(4) . .
N38_1 C43_1 C44_1 111(3) . .
O45_1 C44_1 N46_1 128(4) . .
O45_1 C44_1 C43_1 115(4) . .
N46_1 C44_1 C43_1 115(3) . .
C44_1 O45_1 EU2 130(3) . .
C44_1 N46_1 C47_1 112(3) . .
C44_1 N46_1 H46_1 123.8 . .
C47_1 N46_1 H46_1 123.8 . .
C49_1 C47_1 N46_1 102(3) . .
C49_1 C47_1 C48_1 107(3) . .
N46_1 C47_1 C48_1 99(3) . .
C49_1 C47_1 H47_1 115.7 . .
N46_1 C47_1 H47_1 115.7 . .
C48_1 C47_1 H47_1 115.7 . .
C47_1 C48_1 H48A_1 109.5 . .
C47_1 C48_1 H48B_1 109.5 . .
H48A_1 C48_1 H48B_1 109.5 . .
C47_1 C48_1 H48C_1 109.5 . .
H48A_1 C48_1 H48C_1 109.5 . .
H48B_1 C48_1 H48C_1 109.5 . .
C54_1 C49_1 C50_1 120.0 . .
C54_1 C49_1 C47_1 118.8(14) . .
C50_1 C49_1 C47_1 121.1(14) . .
C51_1 C50_1 C49_1 120.0 . .
C51_1 C50_1 H50_1 120.0 . .
C49_1 C50_1 H50_1 120.0 . .
C50_1 C51_1 C52_1 120.0 . .
C50_1 C51_1 H51_1 120.0 . .
C52_1 C51_1 H51_1 120.0 . .
C53_1 C52_1 C51_1 120.00(6) . .
C53_1 C52_1 H52_1 120.0 . .
C51_1 C52_1 H52_1 120.0 . .
C52_1 C53_1 C54_1 120.0 . .
C52_1 C53_1 H53_1 120.0 . .
C54_1 C53_1 H53_1 120.0 . .
C49_1 C54_1 C53_1 120.0 . .
C49_1 C54_1 H54_1 120.0 . .
C53_1 C54_1 H54_1 120.0 . .
C2_2 C1_2 C6_2 120.00(6) . .
C2_2 C1_2 C7_2 119(5) . .
C6_2 C1_2 C7_2 121(5) . .
C1_2 C2_2 C3_2 120.0 . .
C1_2 C2_2 H2_2 120.0 . .
C3_2 C2_2 H2_2 120.0 . .
C2_2 C3_2 C4_2 120.0 . .
C2_2 C3_2 H3_2 120.0 . .
C4_2 C3_2 H3_2 120.0 . .
C5_2 C4_2 C3_2 120.00(6) . .
C5_2 C4_2 H4_2 120.0 . .
C3_2 C4_2 H4_2 120.0 . .
C4_2 C5_2 C6_2 120.0 . .
C4_2 C5_2 H5_2 120.0 . .
C6_2 C5_2 H5_2 120.0 . .
C5_2 C6_2 C1_2 120.0 . .
C5_2 C6_2 H6_2 120.0 . .
C1_2 C6_2 H6_2 120.0 . .
C1_2 C7_2 N9_2 98(4) . .
C1_2 C7_2 C8_2 117(5) . .
N9_2 C7_2 C8_2 100(4) . .
C1_2 C7_2 H7_2 113.2 . .
N9_2 C7_2 H7_2 113.2 . .
C8_2 C7_2 H7_2 113.2 . .
C7_2 C8_2 H8A_2 109.5 . .
C7_2 C8_2 H8B_2 109.5 . .
H8A_2 C8_2 H8B_2 109.5 . .
C7_2 C8_2 H8C_2 109.5 . .
H8A_2 C8_2 H8C_2 109.5 . .
H8B_2 C8_2 H8C_2 109.5 . .
C10_2 N9_2 C7_2 109(4) . .
C10_2 N9_2 H9_2 125.7 . .
C7_2 N9_2 H9_2 125.7 . .
O11_2 C10_2 N9_2 131(4) . .
O11_2 C10_2 C13_2 116(4) . .
N9_2 C10_2 C13_2 112(4) . .
C10_2 O11_2 EU1 129(3) . .
C13_2 N12_2 C17_2 117(3) . .
C13_2 N12_2 EU1 118(2) . .
C17_2 N12_2 EU1 124(2) . .
N12_2 C13_2 C14_2 122(4) . .
N12_2 C13_2 C10_2 114(3) . .
C14_2 C13_2 C10_2 124(4) . .
C13_2 C14_2 C15_2 114(4) . .
C13_2 C14_2 H14_2 123.2 . .
C15_2 C14_2 H14_2 123.2 . .
C16_2 C15_2 C14_2 120(4) . .
C16_2 C15_2 H15_2 119.8 . .
C14_2 C15_2 H15_2 119.8 . .
C15_2 C16_2 C17_2 117(4) . .
C15_2 C16_2 H16_2 121.4 . .
C17_2 C16_2 H16_2 121.4 . .
C16_2 C17_2 N12_2 120(4) . .
C16_2 C17_2 C18_2 131(4) . .
N12_2 C17_2 C18_2 105(3) . .
O19_2 C18_2 N20_2 120(5) . .
O19_2 C18_2 C17_2 123(4) . .
N20_2 C18_2 C17_2 115(4) . .
C18_2 O19_2 EU1 124(3) . .
C18_2 N20_2 C21_2 125(4) . .
C18_2 N20_2 H20_2 117.3 . .
C21_2 N20_2 H20_2 117.3 . .
C22_2 C21_2 C26_2 113(5) . .
C22_2 C21_2 N20_2 131(5) . .
C26_2 C21_2 N20_2 116(5) . .
C21_2 C22_2 C23_2 127(5) . .
C21_2 C22_2 H22_2 116.7 . .
C23_2 C22_2 H22_2 116.7 . .
C24_2 C23_2 C22_2 115(5) . .
C24_2 C23_2 H23_2 122.4 . .
C22_2 C23_2 H23_2 122.4 . .
C27_2 C24_2 C23_2 114(6) . .
C27_2 C24_2 C25_2 125(5) . .
C23_2 C24_2 C25_2 118(5) . .
C26_2 C25_2 C24_2 119(5) . .
C26_2 C25_2 H25_2 120.5 . .
C24_2 C25_2 H25_2 120.5 . .
C25_2 C26_2 C21_2 124(5) . .
C25_2 C26_2 H26_2 118.2 . .
C21_2 C26_2 H26_2 118.2 . .
C28_2 C27_2 C24_2 125(5) . .
C28_2 C27_2 H27_2 117.3 . .
C24_2 C27_2 H27_2 117.3 . .
C27_2 C28_2 C29_2 128(4) . .
C27_2 C28_2 H28_2 116.2 . .
C29_2 C28_2 H28_2 116.2 . .
C34_2 C29_2 C30_2 120(4) . .
C34_2 C29_2 C28_2 120(4) . .
C30_2 C29_2 C28_2 119(4) . .
C29_2 C30_2 C31_2 118(4) . .
C29_2 C30_2 H30_2 120.8 . .
C31_2 C30_2 H30_2 120.8 . .
C32_2 C31_2 C30_2 120(4) . .
C32_2 C31_2 H31_2 119.8 . .
C30_2 C31_2 H31_2 119.8 . .
C33_2 C32_2 C31_2 120(4) . .
C33_2 C32_2 N35_2 120(3) . .
C31_2 C32_2 N35_2 120(3) . .
C32_2 C33_2 C34_2 117(4) . .
C32_2 C33_2 H33_2 121.3 . .
C34_2 C33_2 H33_2 121.3 . .
C29_2 C34_2 C33_2 124(4) . .
C29_2 C34_2 H34_2 118.1 . .
C33_2 C34_2 H34_2 118.1 . .
C36_2 N35_2 C32_2 123(4) . .
C36_2 N35_2 H35_2 118.5 . .
C32_2 N35_2 H35_2 118.5 . .
O37_2 C36_2 N35_2 123(4) . .
O37_2 C36_2 C39_2 121(4) . .
N35_2 C36_2 C39_2 116(4) . .
C36_2 O37_2 EU1 123(3) . 2
C43_2 N38_2 C39_2 120(4) . .
C43_2 N38_2 EU1 121(3) . 2
C39_2 N38_2 EU1 119(2) . 2
C40_2 C39_2 C36_2 134(4) . .
C40_2 C39_2 N38_2 115(4) . .
C36_2 C39_2 N38_2 111(4) . .
C41_2 C40_2 C39_2 123(5) . .
C41_2 C40_2 H40_2 118.6 . .
C39_2 C40_2 H40_2 118.6 . .
C40_2 C41_2 C42_2 119(5) . .
C40_2 C41_2 H41_2 120.7 . .
C42_2 C41_2 H41_2 120.7 . .
C43_2 C42_2 C41_2 120(5) . .
C43_2 C42_2 H42_2 120.2 . .
C41_2 C42_2 H42_2 120.2 . .
N38_2 C43_2 C42_2 121(5) . .
N38_2 C43_2 C44_2 113(5) . .
C42_2 C43_2 C44_2 123(5) . .
O45_2 C44_2 N46_2 131(5) . .
O45_2 C44_2 C43_2 109(5) . .
N46_2 C44_2 C43_2 118(5) . .
C44_2 O45_2 EU1 127(3) . 2
C44_2 N46_2 C47_2 109(4) . .
C44_2 N46_2 H46_2 125.5 . .
C47_2 N46_2 H46_2 125.5 . .
C49_2 C47_2 N46_2 114(6) . .
C49_2 C47_2 C48_2 122(6) . .
N46_2 C47_2 C48_2 97(6) . .
C49_2 C47_2 H47_2 107.5 . .
N46_2 C47_2 H47_2 107.5 . .
C48_2 C47_2 H47_2 107.5 . .
C47_2 C48_2 H48A_2 109.5 . .
C47_2 C48_2 H48B_2 109.5 . .
H48A_2 C48_2 H48B_2 109.5 . .
C47_2 C48_2 H48C_2 109.5 . .
H48A_2 C48_2 H48C_2 109.5 . .
H48B_2 C48_2 H48C_2 109.5 . .
C54_2 C49_2 C50_2 120.0 . .
C54_2 C49_2 C47_2 123(6) . .
C50_2 C49_2 C47_2 116(6) . .
C51_2 C50_2 C49_2 120.0 . .
C51_2 C50_2 H50_2 120.0 . .
C49_2 C50_2 H50_2 120.0 . .
C50_2 C51_2 C52_2 120.00(6) . .
C50_2 C51_2 H51_2 120.0 . .
C52_2 C51_2 H51_2 120.0 . .
C53_2 C52_2 C51_2 120.00(6) . .
C53_2 C52_2 H52_2 120.0 . .
C51_2 C52_2 H52_2 120.0 . .
C52_2 C53_2 C54_2 120.00(5) . .
C52_2 C53_2 H53_2 120.0 . .
C54_2 C53_2 H53_2 120.0 . .
C49_2 C54_2 C53_2 120.00(6) . .
C49_2 C54_2 H54_2 120.0 . .
C53_2 C54_2 H54_2 120.0 . .
C2_3 C1_3 C6_3 120.0 . .
C2_3 C1_3 C7_3 119(4) . .
C6_3 C1_3 C7_3 121(4) . .
C1_3 C2_3 C3_3 120.0 . .
C1_3 C2_3 H2_3 120.0 . .
C3_3 C2_3 H2_3 120.0 . .
C4_3 C3_3 C2_3 120.0 . .
C4_3 C3_3 H3_3 120.0 . .
C2_3 C3_3 H3_3 120.0 . .
C3_3 C4_3 C5_3 120.0 . .
C3_3 C4_3 H4_3 120.0 . .
C5_3 C4_3 H4_3 120.0 . .
C6_3 C5_3 C4_3 120.0 . .
C6_3 C5_3 H5_3 120.0 . .
C4_3 C5_3 H5_3 120.0 . .
C5_3 C6_3 C1_3 120.0 . .
C5_3 C6_3 H6_3 120.0 . .
C1_3 C6_3 H6_3 120.0 . .
C1_3 C7_3 N9_3 109(4) . .
C1_3 C7_3 C8_3 110(4) . .
N9_3 C7_3 C8_3 107(4) . .
C1_3 C7_3 H7_3 110.6 . .
N9_3 C7_3 H7_3 110.6 . .
C8_3 C7_3 H7_3 110.6 . .
C7_3 C8_3 H8A_3 109.5 . .
C7_3 C8_3 H8B_3 109.5 . .
H8A_3 C8_3 H8B_3 109.5 . .
C7_3 C8_3 H8C_3 109.5 . .
H8A_3 C8_3 H8C_3 109.5 . .
H8B_3 C8_3 H8C_3 109.5 . .
C10_3 N9_3 C7_3 114(4) . .
C10_3 N9_3 H9_3 123.1 . .
C7_3 N9_3 H9_3 123.1 . .
O11_3 C10_3 N9_3 130(4) . .
O11_3 C10_3 C13_3 114(3) . .
N9_3 C10_3 C13_3 114(3) . .
C10_3 O11_3 EU3 131(3) . .
C13_3 N12_3 C17_3 114(3) . .
C13_3 N12_3 EU3 124(3) . .
C17_3 N12_3 EU3 121(2) . .
C14_3 C13_3 N12_3 130(4) . .
C14_3 C13_3 C10_3 121(4) . .
N12_3 C13_3 C10_3 108(3) . .
C13_3 C14_3 C15_3 114(4) . .
C13_3 C14_3 H14_3 122.9 . .
C15_3 C14_3 H14_3 122.9 . .
C14_3 C15_3 C16_3 122(4) . .
C14_3 C15_3 H15_3 118.8 . .
C16_3 C15_3 H15_3 118.8 . .
C17_3 C16_3 C15_3 120(4) . .
C17_3 C16_3 H16_3 120.2 . .
C15_3 C16_3 H16_3 120.2 . .
C16_3 C17_3 N12_3 119(3) . .
C16_3 C17_3 C18_3 132(4) . .
N12_3 C17_3 C18_3 109(3) . .
O19_3 C18_3 N20_3 125(4) . .
O19_3 C18_3 C17_3 121(4) . .
N20_3 C18_3 C17_3 110(3) . .
C18_3 O19_3 EU3 124(3) . .
C18_3 N20_3 C21_3 127(4) . .
C18_3 N20_3 H20_3 116.3 . .
C21_3 N20_3 H20_3 116.3 . .
C26_3 C21_3 C22_3 116(4) . .
C26_3 C21_3 N20_3 117(4) . .
C22_3 C21_3 N20_3 127(4) . .
C23_3 C22_3 C21_3 121(4) . .
C23_3 C22_3 H22_3 119.4 . .
C21_3 C22_3 H22_3 119.4 . .
C22_3 C23_3 C24_3 126(4) . .
C22_3 C23_3 H23_3 117.2 . .
C24_3 C23_3 H23_3 117.2 . .
C27_3 C24_3 C23_3 121(4) . .
C27_3 C24_3 C25_3 129(4) . .
C23_3 C24_3 C25_3 109(4) . .
C26_3 C25_3 C24_3 125(4) . .
C26_3 C25_3 H25_3 117.6 . .
C24_3 C25_3 H25_3 117.6 . .
C25_3 C26_3 C21_3 123(4) . .
C25_3 C26_3 H26_3 118.7 . .
C21_3 C26_3 H26_3 118.7 . .
C28_3 C27_3 C24_3 130(4) . .
C28_3 C27_3 H27_3 114.8 . .
C24_3 C27_3 H27_3 114.8 . .
C27_3 C28_3 C29_3 131(4) . .
C27_3 C28_3 H28_3 114.3 . .
C29_3 C28_3 H28_3 114.3 . .
C34_3 C29_3 C30_3 118(3) . .
C34_3 C29_3 C28_3 117(3) . .
C30_3 C29_3 C28_3 124(3) . .
C29_3 C30_3 C31_3 118(3) . .
C29_3 C30_3 H30_3 120.8 . .
C31_3 C30_3 H30_3 120.8 . .
C30_3 C31_3 C32_3 121(3) . .
C30_3 C31_3 H31_3 119.5 . .
C32_3 C31_3 H31_3 119.5 . .
C33_3 C32_3 C31_3 119(3) . .
C33_3 C32_3 N35_3 121(3) . .
C31_3 C32_3 N35_3 116(3) . .
C32_3 C33_3 C34_3 117(3) . .
C32_3 C33_3 H33_3 121.5 . .
C34_3 C33_3 H33_3 121.5 . .
C29_3 C34_3 C33_3 123(4) . .
C29_3 C34_3 H34_3 118.6 . .
C33_3 C34_3 H34_3 118.6 . .
C36_3 N35_3 C32_3 132(3) . .
C36_3 N35_3 H35_3 114.1 . .
C32_3 N35_3 H35_3 114.1 . .
O37_3 C36_3 N35_3 120(4) . .
O37_3 C36_3 C39_3 125(4) . .
N35_3 C36_3 C39_3 114(4) . .
O37_3 C36_3 EU4 38(2) . .
N35_3 C36_3 EU4 157(3) . .
C39_3 C36_3 EU4 87(2) . .
C36_3 O37_3 EU4 123(3) . .
C43_3 N38_3 C39_3 115(3) . .
C43_3 N38_3 EU4 121(3) . .
C39_3 N38_3 EU4 121(2) . .
C40_3 C39_3 N38_3 124(4) . .
C40_3 C39_3 C36_3 131(4) . .
N38_3 C39_3 C36_3 105(3) . .
C41_3 C40_3 C39_3 118(4) . .
C41_3 C40_3 H40_3 121.2 . .
C39_3 C40_3 H40_3 121.2 . .
C40_3 C41_3 C42_3 121(4) . .
C40_3 C41_3 H41_3 119.7 . .
C42_3 C41_3 H41_3 119.7 . .
C43_3 C42_3 C41_3 120(4) . .
C43_3 C42_3 H42_3 119.8 . .
C41_3 C42_3 H42_3 119.8 . .
C42_3 C43_3 N38_3 120(4) . .
C42_3 C43_3 C44_3 128(4) . .
N38_3 C43_3 C44_3 110(4) . .
O45_3 C44_3 N46_3 130(5) . .
O45_3 C44_3 C43_3 115(4) . .
N46_3 C44_3 C43_3 115(4) . .
C44_3 O45_3 EU4 130(3) . .
C44_3 N46_3 C47_3 120(4) . .
C44_3 N46_3 H46_3 120.2 . .
C47_3 N46_3 H46_3 120.2 . .
N46_3 C47_3 C49_3 109(4) . .
N46_3 C47_3 C48_3 100(4) . .
C49_3 C47_3 C48_3 107(4) . .
N46_3 C47_3 H47_3 113.1 . .
C49_3 C47_3 H47_3 113.1 . .
C48_3 C47_3 H47_3 113.1 . .
C47_3 C48_3 H48A_3 109.5 . .
C47_3 C48_3 H48B_3 109.5 . .
H48A_3 C48_3 H48B_3 109.5 . .
C47_3 C48_3 H48C_3 109.5 . .
H48A_3 C48_3 H48C_3 109.5 . .
H48B_3 C48_3 H48C_3 109.5 . .
C50_3 C49_3 C54_3 120.0 . .
C50_3 C49_3 C47_3 120(4) . .
C54_3 C49_3 C47_3 116(3) . .
C49_3 C50_3 C51_3 120.0 . .
C49_3 C50_3 H50_3 120.0 . .
C51_3 C50_3 H50_3 120.0 . .
C50_3 C51_3 C52_3 120.00(7) . .
C50_3 C51_3 H51_3 120.0 . .
C52_3 C51_3 H51_3 120.0 . .
C51_3 C52_3 C53_3 120.0 . .
C51_3 C52_3 H52_3 120.0 . .
C53_3 C52_3 H52_3 120.0 . .
C54_3 C53_3 C52_3 120.0 . .
C54_3 C53_3 H53_3 120.0 . .
C52_3 C53_3 H53_3 120.0 . .
C53_3 C54_3 C49_3 120.00(6) . .
C53_3 C54_3 H54_3 120.0 . .
C49_3 C54_3 H54_3 120.0 . .
C2_4 C1_4 C6_4 120.0 . .
C2_4 C1_4 C7_4 120(3) . .
C6_4 C1_4 C7_4 120(3) . .
C3_4 C2_4 C1_4 120.0 . .
C3_4 C2_4 H2_4 120.0 . .
C1_4 C2_4 H2_4 120.0 . .
C4_4 C3_4 C2_4 120.0 . .
C4_4 C3_4 H3_4 120.0 . .
C2_4 C3_4 H3_4 120.0 . .
C5_4 C4_4 C3_4 120.0 . .
C5_4 C4_4 H4_4 120.0 . .
C3_4 C4_4 H4_4 120.0 . .
C4_4 C5_4 C6_4 120.0 . .
C4_4 C5_4 H5_4 120.0 . .
C6_4 C5_4 H5_4 120.0 . .
C5_4 C6_4 C1_4 120.0 . .
C5_4 C6_4 H6_4 120.0 . .
C1_4 C6_4 H6_4 120.0 . .
C1_4 C7_4 N9_4 110(4) . .
C1_4 C7_4 C8_4 112(4) . .
N9_4 C7_4 C8_4 100(4) . .
C1_4 C7_4 H7_4 111.5 . .
N9_4 C7_4 H7_4 111.5 . .
C8_4 C7_4 H7_4 111.5 . .
C7_4 C8_4 H8A_4 109.5 . .
C7_4 C8_4 H8B_4 109.5 . .
H8A_4 C8_4 H8B_4 109.5 . .
C7_4 C8_4 H8C_4 109.5 . .
H8A_4 C8_4 H8C_4 109.5 . .
H8B_4 C8_4 H8C_4 109.5 . .
C10_4 N9_4 C7_4 113(4) . .
C10_4 N9_4 H9_4 123.7 . .
C7_4 N9_4 H9_4 123.7 . .
O11_4 C10_4 N9_4 128(4) . .
O11_4 C10_4 C13_4 117(4) . .
N9_4 C10_4 C13_4 115(4) . .
C10_4 O11_4 EU3 129(3) . .
C13_4 N12_4 C17_4 113(3) . .
C13_4 N12_4 EU3 126(3) . .
C17_4 N12_4 EU3 121(3) . .
C14_4 C13_4 N12_4 126(4) . .
C14_4 C13_4 C10_4 124(4) . .
N12_4 C13_4 C10_4 107(3) . .
C13_4 C14_4 C15_4 114(4) . .
C13_4 C14_4 H14_4 122.9 . .
C15_4 C14_4 H14_4 122.9 . .
C14_4 C15_4 C16_4 122(5) . .
C14_4 C15_4 H15_4 118.8 . .
C16_4 C15_4 H15_4 118.8 . .
C17_4 C16_4 C15_4 116(4) . .
C17_4 C16_4 H16_4 122.2 . .
C15_4 C16_4 H16_4 122.2 . .
C16_4 C17_4 N12_4 117(4) . .
C16_4 C17_4 C18_4 127(4) . .
N12_4 C17_4 C18_4 107(3) . .
O19_4 C18_4 N20_4 127(4) . .
O19_4 C18_4 C17_4 123(4) . .
N20_4 C18_4 C17_4 109(3) . .
O19_4 C18_4 EU3 37(2) . .
N20_4 C18_4 EU3 161(3) . .
C17_4 C18_4 EU3 86(2) . .
C18_4 O19_4 EU3 124(3) . .
C18_4 N20_4 C21_4 127(4) . .
C18_4 N20_4 H20_4 116.3 . .
C21_4 N20_4 H20_4 116.3 . .
C26_4 C21_4 C22_4 115(4) . .
C26_4 C21_4 N20_4 117(4) . .
C22_4 C21_4 N20_4 128(4) . .
C23_4 C22_4 C21_4 121(4) . .
C23_4 C22_4 H22_4 119.7 . .
C21_4 C22_4 H22_4 119.7 . .
C22_4 C23_4 C24_4 125(4) . .
C22_4 C23_4 H23_4 117.5 . .
C24_4 C23_4 H23_4 117.5 . .
C27_4 C24_4 C23_4 120(4) . .
C27_4 C24_4 C25_4 123(4) . .
C23_4 C24_4 C25_4 106(4) . .
C26_4 C25_4 C24_4 119(5) . .
C26_4 C25_4 H25_4 120.3 . .
C24_4 C25_4 H25_4 120.3 . .
C25_4 C26_4 C21_4 119(5) . .
C25_4 C26_4 H26_4 120.7 . .
C21_4 C26_4 H26_4 120.7 . .
C28_4 C27_4 C24_4 129(4) . .
C28_4 C27_4 H27_4 115.4 . .
C24_4 C27_4 H27_4 115.4 . .
C27_4 C28_4 C29_4 131(4) . .
C27_4 C28_4 H28_4 114.6 . .
C29_4 C28_4 H28_4 114.6 . .
C34_4 C29_4 C30_4 117(3) . .
C34_4 C29_4 C28_4 120(4) . .
C30_4 C29_4 C28_4 122(4) . .
C31_4 C30_4 C29_4 115(4) . .
C31_4 C30_4 H30_4 122.6 . .
C29_4 C30_4 H30_4 122.6 . .
C30_4 C31_4 C32_4 119(4) . .
C30_4 C31_4 H31_4 120.5 . .
C32_4 C31_4 H31_4 120.5 . .
C33_4 C32_4 C31_4 117(3) . .
C33_4 C32_4 N35_4 124(4) . .
C31_4 C32_4 N35_4 118(3) . .
C34_4 C33_4 C32_4 119(3) . .
C34_4 C33_4 H33_4 120.7 . .
C32_4 C33_4 H33_4 120.7 . .
C29_4 C34_4 C33_4 122(4) . .
C29_4 C34_4 H34_4 119.2 . .
C33_4 C34_4 H34_4 119.2 . .
C36_4 N35_4 C32_4 132(4) . .
C36_4 N35_4 H35_4 114.1 . .
C32_4 N35_4 H35_4 114.1 . .
O37_4 C36_4 N35_4 120(4) . .
O37_4 C36_4 C39_4 122(4) . .
N35_4 C36_4 C39_4 118(4) . .
C36_4 O37_4 EU4 118(3) . .
C43_4 N38_4 C39_4 118(3) . .
C43_4 N38_4 EU4 120(3) . .
C39_4 N38_4 EU4 122(2) . .
C40_4 C39_4 N38_4 121(4) . .
C40_4 C39_4 C36_4 133(4) . .
N38_4 C39_4 C36_4 105(4) . .
C39_4 C40_4 C41_4 118(4) . .
C39_4 C40_4 H40_4 121.1 . .
C41_4 C40_4 H40_4 121.1 . .
C40_4 C41_4 C42_4 122(4) . .
C40_4 C41_4 H41_4 119.1 . .
C42_4 C41_4 H41_4 119.1 . .
C43_4 C42_4 C41_4 119(4) . .
C43_4 C42_4 H42_4 120.7 . .
C41_4 C42_4 H42_4 120.7 . .
N38_4 C43_4 C42_4 121(4) . .
N38_4 C43_4 C44_4 110(3) . .
C42_4 C43_4 C44_4 126(4) . .
O45_4 C44_4 N46_4 128(4) . .
O45_4 C44_4 C43_4 115(4) . .
N46_4 C44_4 C43_4 116(4) . .
O45_4 C44_4 EU4 34(2) . .
N46_4 C44_4 EU4 159(4) . .
C43_4 C44_4 EU4 83(2) . .
C44_4 O45_4 EU4 129(3) . .
C44_4 N46_4 C47_4 115(4) . .
C44_4 N46_4 H46_4 122.6 . .
C47_4 N46_4 H46_4 122.6 . .
C49_4 C47_4 N46_4 105(3) . .
C49_4 C47_4 C48_4 110(4) . .
N46_4 C47_4 C48_4 101(4) . .
C49_4 C47_4 H47_4 113.4 . .
N46_4 C47_4 H47_4 113.4 . .
C48_4 C47_4 H47_4 113.4 . .
C47_4 C48_4 H48A_4 109.5 . .
C47_4 C48_4 H48B_4 109.5 . .
H48A_4 C48_4 H48B_4 109.5 . .
C47_4 C48_4 H48C_4 109.5 . .
H48A_4 C48_4 H48C_4 109.5 . .
H48B_4 C48_4 H48C_4 109.5 . .
C54_4 C49_4 C50_4 120.0 . .
C54_4 C49_4 C47_4 117(3) . .
C50_4 C49_4 C47_4 123(3) . .
C51_4 C50_4 C49_4 120.0 . .
C51_4 C50_4 H50_4 120.0 . .
C49_4 C50_4 H50_4 120.0 . .
C52_4 C51_4 C50_4 120.0 . .
C52_4 C51_4 H51_4 120.0 . .
C50_4 C51_4 H51_4 120.0 . .
C53_4 C52_4 C51_4 120.00(5) . .
C53_4 C52_4 H52_4 120.0 . .
C51_4 C52_4 H52_4 120.0 . .
C52_4 C53_4 C54_4 120.0 . .
C52_4 C53_4 H53_4 120.0 . .
C54_4 C53_4 H53_4 120.0 . .
C53_4 C54_4 C49_4 120.0 . .
C53_4 C54_4 H54_4 120.0 . .
C49_4 C54_4 H54_4 120.0 . .
C2_5 C1_5 C6_5 120.0 . .
C2_5 C1_5 C7_5 120(4) . .
C6_5 C1_5 C7_5 120(4) . .
C3_5 C2_5 C1_5 120.0 . .
C3_5 C2_5 H2_5 120.0 . .
C1_5 C2_5 H2_5 120.0 . .
C4_5 C3_5 C2_5 120.00(6) . .
C4_5 C3_5 H3_5 120.0 . .
C2_5 C3_5 H3_5 120.0 . .
C3_5 C4_5 C5_5 120.00(5) . .
C3_5 C4_5 H4_5 120.0 . .
C5_5 C4_5 H4_5 120.0 . .
C6_5 C5_5 C4_5 120.0 . .
C6_5 C5_5 H5_5 120.0 . .
C4_5 C5_5 H5_5 120.0 . .
C5_5 C6_5 C1_5 120.00(6) . .
C5_5 C6_5 H6_5 120.0 . .
C1_5 C6_5 H6_5 120.0 . .
C1_5 C7_5 N9_5 103(4) . .
C1_5 C7_5 C8_5 111(4) . .
N9_5 C7_5 C8_5 103(4) . .
C1_5 C7_5 H7_5 112.9 . .
N9_5 C7_5 H7_5 112.9 . .
C8_5 C7_5 H7_5 112.9 . .
C7_5 C8_5 H8A_5 109.5 . .
C7_5 C8_5 H8B_5 109.5 . .
H8A_5 C8_5 H8B_5 109.5 . .
C7_5 C8_5 H8C_5 109.5 . .
H8A_5 C8_5 H8C_5 109.5 . .
H8B_5 C8_5 H8C_5 109.5 . .
C10_5 N9_5 C7_5 107(4) . .
C10_5 N9_5 H9_5 126.7 . .
C7_5 N9_5 H9_5 126.7 . .
O11_5 C10_5 N9_5 126(5) . .
O11_5 C10_5 C13_5 117(4) . .
N9_5 C10_5 C13_5 114(4) . .
C10_5 O11_5 EU3 126(3) . .
C13_5 N12_5 C17_5 113(3) . .
C13_5 N12_5 EU3 125(3) . .
C17_5 N12_5 EU3 122(3) . .
C14_5 C13_5 N12_5 128(4) . .
C14_5 C13_5 C10_5 124(4) . .
N12_5 C13_5 C10_5 106(4) . .
C13_5 C14_5 C15_5 116(4) . .
C13_5 C14_5 H14_5 122.2 . .
C15_5 C14_5 H14_5 122.2 . .
C14_5 C15_5 C16_5 124(4) . .
C14_5 C15_5 H15_5 118.1 . .
C16_5 C15_5 H15_5 118.1 . .
C17_5 C16_5 C15_5 116(4) . .
C17_5 C16_5 H16_5 122.1 . .
C15_5 C16_5 H16_5 122.1 . .
C16_5 C17_5 N12_5 122(3) . .
C16_5 C17_5 C18_5 132(4) . .
N12_5 C17_5 C18_5 106(3) . .
O19_5 C18_5 N20_5 128(4) . .
O19_5 C18_5 C17_5 121(4) . .
N20_5 C18_5 C17_5 110(3) . .
O19_5 C18_5 EU3 38.5(19) . .
N20_5 C18_5 EU3 159(3) . .
C17_5 C18_5 EU3 85(2) . .
C18_5 O19_5 EU3 122(3) . .
C18_5 N20_5 C21_5 124(3) . .
C18_5 N20_5 H20_5 117.9 . .
C21_5 N20_5 H20_5 117.9 . .
C26_5 C21_5 C22_5 117(4) . .
C26_5 C21_5 N20_5 117(4) . .
C22_5 C21_5 N20_5 126(4) . .
C23_5 C22_5 C21_5 122(4) . .
C23_5 C22_5 H22_5 118.8 . .
C21_5 C22_5 H22_5 118.8 . .
C22_5 C23_5 C24_5 122(4) . .
C22_5 C23_5 H23_5 118.9 . .
C24_5 C23_5 H23_5 118.9 . .
C27_5 C24_5 C23_5 126(4) . .
C27_5 C24_5 C25_5 123(4) . .
C23_5 C24_5 C25_5 110(4) . .
C26_5 C25_5 C24_5 127(4) . .
C26_5 C25_5 H25_5 116.3 . .
C24_5 C25_5 H25_5 116.3 . .
C25_5 C26_5 C21_5 119(4) . .
C25_5 C26_5 H26_5 120.6 . .
C21_5 C26_5 H26_5 120.6 . .
C28_5 C27_5 C24_5 127(4) . .
C28_5 C27_5 H27_5 116.7 . .
C24_5 C27_5 H27_5 116.7 . .
C27_5 C28_5 C29_5 135(4) . .
C27_5 C28_5 H28_5 112.4 . .
C29_5 C28_5 H28_5 112.4 . .
C30_5 C29_5 C34_5 120.0 . .
C30_5 C29_5 C28_5 120(3) . .
C34_5 C29_5 C28_5 120(3) . .
C31_5 C30_5 C29_5 120.0 . .
C31_5 C30_5 H30_5 120.0 . .
C29_5 C30_5 H30_5 120.0 . .
C30_5 C31_5 C32_5 120.0 . .
C30_5 C31_5 H31_5 120.0 . .
C32_5 C31_5 H31_5 120.0 . .
C31_5 C32_5 C33_5 120.0 . .
C31_5 C32_5 N35_5 114(3) . .
C33_5 C32_5 N35_5 125(3) . .
C34_5 C33_5 C32_5 120.0 . .
C34_5 C33_5 H33_5 120.0 . .
C32_5 C33_5 H33_5 120.0 . .
C33_5 C34_5 C29_5 120.0 . .
C33_5 C34_5 H34_5 120.0 . .
C29_5 C34_5 H34_5 120.0 . .
C36_5 N35_5 C32_5 132(4) . .
C36_5 N35_5 H35_5 114.1 . .
C32_5 N35_5 H35_5 114.1 . .
O37_5 C36_5 N35_5 118(4) . .
O37_5 C36_5 C39_5 125(4) . .
N35_5 C36_5 C39_5 115(4) . .
C36_5 O37_5 EU4 124(3) . .
C43_5 N38_5 C39_5 114(3) . .
C43_5 N38_5 EU4 121(3) . .
C39_5 N38_5 EU4 121(3) . .
C40_5 C39_5 N38_5 122(4) . .
C40_5 C39_5 C36_5 132(4) . .
N38_5 C39_5 C36_5 106(4) . .
C39_5 C40_5 C41_5 115(5) . .
C39_5 C40_5 H40_5 122.7 . .
C41_5 C40_5 H40_5 122.7 . .
C40_5 C41_5 C42_5 118(5) . .
C40_5 C41_5 H41_5 121.0 . .
C42_5 C41_5 H41_5 121.0 . .
C43_5 C42_5 C41_5 118(4) . .
C43_5 C42_5 H42_5 120.9 . .
C41_5 C42_5 H42_5 120.9 . .
C42_5 C43_5 N38_5 121(4) . .
C42_5 C43_5 C44_5 126(4) . .
N38_5 C43_5 C44_5 110(4) . .
O45_5 C44_5 N46_5 128(5) . .
O45_5 C44_5 C43_5 115(4) . .
N46_5 C44_5 C43_5 115(4) . .
C44_5 O45_5 EU4 130(3) . .
C44_5 N46_5 C47_5 116(4) . .
C44_5 N46_5 H46_5 122.2 . .
C47_5 N46_5 H46_5 122.2 . .
C49_5 C47_5 N46_5 110(4) . .
C49_5 C47_5 C48_5 109(5) . .
N46_5 C47_5 C48_5 99(4) . .
C49_5 C47_5 H47_5 112.9 . .
N46_5 C47_5 H47_5 112.9 . .
C48_5 C47_5 H47_5 112.9 . .
C47_5 C48_5 H48A_5 109.5 . .
C47_5 C48_5 H48B_5 109.5 . .
H48A_5 C48_5 H48B_5 109.5 . .
C47_5 C48_5 H48C_5 109.5 . .
H48A_5 C48_5 H48C_5 109.5 . .
H48B_5 C48_5 H48C_5 109.5 . .
C50_5 C49_5 C54_5 120.00(6) . .
C50_5 C49_5 C47_5 120(4) . .
C54_5 C49_5 C47_5 115(4) . .
C49_5 C50_5 C51_5 120.00(6) . .
C49_5 C50_5 H50_5 120.0 . .
C51_5 C50_5 H50_5 120.0 . .
C52_5 C51_5 C50_5 120.00(9) . .
C52_5 C51_5 H51_5 120.0 . .
C50_5 C51_5 H51_5 120.0 . .
C51_5 C52_5 C53_5 120.00(6) . .
C51_5 C52_5 H52_5 120.0 . .
C53_5 C52_5 H52_5 120.0 . .
C54_5 C53_5 C52_5 120.00(6) . .
C54_5 C53_5 H53_5 120.0 . .
C52_5 C53_5 H53_5 120.0 . .
C53_5 C54_5 C49_5 120.00(8) . .
C53_5 C54_5 H54_5 120.0 . .
C49_5 C54_5 H54_5 120.0 . .

loop_
_geom_bond_atom_site_label_1
_geom_bond_atom_site_label_2
_geom_bond_distance
_geom_bond_site_symmetry_2
EU1 O11_1 2.38(3) .
EU1 O19_1 2.39(2) .
EU1 O11_2 2.40(3) .
EU1 O37_2 2.40(3) 3
EU1 O45_2 2.41(2) 3
EU1 O19_2 2.44(3) .
EU1 N38_2 2.53(3) 3
EU1 N12_1 2.53(3) .
EU1 N12_2 2.55(3) .
EU1 C10_1 3.26(4) .
EU1 C18_1 3.26(4) .
EU2 O45_1 2.38(3) 2
EU2 O45_1 2.38(3) 3
EU2 O45_1 2.38(3) .
EU2 O37_1 2.42(2) .
EU2 O37_1 2.42(2) 3
EU2 O37_1 2.42(2) 2
EU2 N38_1 2.51(3) .
EU2 N38_1 2.51(3) 3
EU2 N38_1 2.51(3) 2
EU2 C36_1 3.27(4) .
EU2 C36_1 3.27(4) 3
EU2 C36_1 3.27(4) 2
EU3 O19_5 2.36(3) .
EU3 O19_4 2.36(4) .
EU3 O11_5 2.39(4) .
EU3 O11_3 2.40(3) .
EU3 O19_3 2.42(3) .
EU3 O11_4 2.44(3) .
EU3 N12_5 2.46(4) .
EU3 N12_3 2.53(4) .
EU3 N12_4 2.53(4) .
EU3 C18_5 3.21(4) .
EU3 C18_4 3.22(4) .
EU4 O45_4 2.33(3) .
EU4 O37_3 2.40(3) .
EU4 O45_5 2.40(4) .
EU4 O45_3 2.42(3) .
EU4 O37_5 2.42(3) .
EU4 O37_4 2.50(3) .
EU4 N38_4 2.54(3) .
EU4 N38_3 2.54(4) .
EU4 N38_5 2.57(4) .
EU4 C36_3 3.24(4) .
EU4 C44_4 3.26(4) .
C1_1 C2_1 1.3900 .
C1_1 C6_1 1.3900 .
C1_1 C7_1 1.51(3) .
C2_1 C3_1 1.3900 .
C2_1 H2_1 0.9300 .
C3_1 C4_1 1.3900 .
C3_1 H3_1 0.9300 .
C4_1 C5_1 1.3900 .
C4_1 H4_1 0.9300 .
C5_1 C6_1 1.3900 .
C5_1 H5_1 0.9300 .
C6_1 H6_1 0.9300 .
C7_1 N9_1 1.56(4) .
C7_1 C8_1 1.60(3) .
C7_1 H7_1 0.9800 .
C8_1 H8A_1 0.9600 .
C8_1 H8B_1 0.9600 .
C8_1 H8C_1 0.9600 .
N9_1 C10_1 1.42(3) .
N9_1 H9_1 0.8600 .
C10_1 O11_1 1.23(3) .
C10_1 C13_1 1.58(4) .
N12_1 C13_1 1.37(3) .
N12_1 C17_1 1.39(3) .
C13_1 C14_1 1.32(4) .
C14_1 C15_1 1.35(4) .
C14_1 H14_1 0.9300 .
C15_1 C16_1 1.41(4) .
C15_1 H15_1 0.9300 .
C16_1 C17_1 1.38(4) .
C16_1 H16_1 0.9300 .
C17_1 C18_1 1.53(4) .
C18_1 O19_1 1.23(3) .
C18_1 N20_1 1.34(3) .
N20_1 C21_1 1.40(3) .
N20_1 H20_1 0.8600 .
C21_1 C26_1 1.36(4) .
C21_1 C22_1 1.37(4) .
C22_1 C23_1 1.36(4) .
C22_1 H22_1 0.9300 .
C23_1 C24_1 1.38(4) .
C23_1 H23_1 0.9300 .
C24_1 C27_1 1.35(4) .
C24_1 C25_1 1.45(4) .
C25_1 C26_1 1.31(4) .
C25_1 H25_1 0.9300 .
C26_1 H26_1 0.9300 .
C27_1 C28_1 1.36(3) .
C27_1 H27_1 0.9300 .
C28_1 C29_1 1.48(4) .
C28_1 H28_1 0.9300 .
C29_1 C34_1 1.38(3) .
C29_1 C30_1 1.39(3) .
C30_1 C31_1 1.39(3) .
C30_1 H30_1 0.9300 .
C31_1 C32_1 1.39(3) .
C31_1 H31_1 0.9300 .
C32_1 C33_1 1.37(3) .
C32_1 N35_1 1.49(3) .
C33_1 C34_1 1.39(3) .
C33_1 H33_1 0.9300 .
C34_1 H34_1 0.9300 .
N35_1 C36_1 1.34(3) .
N35_1 H35_1 0.8600 .
C36_1 O37_1 1.22(3) .
C36_1 C39_1 1.46(4) .
N38_1 C43_1 1.37(3) .
N38_1 C39_1 1.42(4) .
C39_1 C40_1 1.34(4) .
C40_1 C41_1 1.37(4) .
C40_1 H40_1 0.9300 .
C41_1 C42_1 1.37(4) .
C41_1 H41_1 0.9300 .
C42_1 C43_1 1.36(4) .
C42_1 H42_1 0.9300 .
C43_1 C44_1 1.54(4) .
C44_1 O45_1 1.24(3) .
C44_1 N46_1 1.30(4) .
N46_1 C47_1 1.53(3) .
N46_1 H46_1 0.8600 .
C47_1 C49_1 1.51(3) .
C47_1 C48_1 1.59(3) .
C47_1 H47_1 0.9800 .
C48_1 H48A_1 0.9600 .
C48_1 H48B_1 0.9600 .
C48_1 H48C_1 0.9600 .
C49_1 C54_1 1.3900 .
C49_1 C50_1 1.3900 .
C50_1 C51_1 1.3900 .
C50_1 H50_1 0.9300 .
C51_1 C52_1 1.3900 .
C51_1 H51_1 0.9300 .
C52_1 C53_1 1.3900 .
C52_1 H52_1 0.9300 .
C53_1 C54_1 1.3900 .
C53_1 H53_1 0.9300 .
C54_1 H54_1 0.9300 .
C1_2 C2_2 1.3900 .
C1_2 C6_2 1.3900 .
C1_2 C7_2 1.49(6) .
C2_2 C3_2 1.3900 .
C2_2 H2_2 0.9300 .
C3_2 C4_2 1.3900 .
C3_2 H3_2 0.9300 .
C4_2 C5_2 1.3900 .
C4_2 H4_2 0.9300 .
C5_2 C6_2 1.3900 .
C5_2 H5_2 0.9300 .
C6_2 H6_2 0.9300 .
C7_2 N9_2 1.52(5) .
C7_2 C8_2 1.61(6) .
C7_2 H7_2 0.9800 .
C8_2 H8A_2 0.9600 .
C8_2 H8B_2 0.9600 .
C8_2 H8C_2 0.9600 .
N9_2 C10_2 1.40(5) .
N9_2 H9_2 0.8600 .
C10_2 O11_2 1.22(4) .
C10_2 C13_2 1.54(5) .
N12_2 C13_2 1.37(2) .
N12_2 C17_2 1.41(3) .
C13_2 C14_2 1.39(3) .
C14_2 C15_2 1.40(3) .
C14_2 H14_2 0.9300 .
C15_2 C16_2 1.40(3) .
C15_2 H15_2 0.9300 .
C16_2 C17_2 1.40(3) .
C16_2 H16_2 0.9300 .
C17_2 C18_2 1.56(6) .
C18_2 O19_2 1.22(5) .
C18_2 N20_2 1.34(5) .
N20_2 C21_2 1.45(5) .
N20_2 H20_2 0.8600 .
C21_2 C22_2 1.25(5) .
C21_2 C26_2 1.41(5) .
C22_2 C23_2 1.44(5) .
C22_2 H22_2 0.9300 .
C23_2 C24_2 1.35(6) .
C23_2 H23_2 0.9300 .
C24_2 C27_2 1.35(5) .
C24_2 C25_2 1.38(6) .
C25_2 C26_2 1.34(5) .
C25_2 H25_2 0.9300 .
C26_2 H26_2 0.9300 .
C27_2 C28_2 1.34(5) .
C27_2 H27_2 0.9300 .
C28_2 C29_2 1.56(5) .
C28_2 H28_2 0.9300 .
C29_2 C34_2 1.33(4) .
C29_2 C30_2 1.37(4) .
C30_2 C31_2 1.42(4) .
C30_2 H30_2 0.9300 .
C31_2 C32_2 1.40(4) .
C31_2 H31_2 0.9300 .
C32_2 C33_2 1.35(4) .
C32_2 N35_2 1.48(4) .
C33_2 C34_2 1.42(4) .
C33_2 H33_2 0.9300 .
C34_2 H34_2 0.9300 .
N35_2 C36_2 1.37(4) .
N35_2 H35_2 0.8600 .
C36_2 O37_2 1.27(4) .
C36_2 C39_2 1.42(5) .
O37_2 EU1 2.40(3) 2
N38_2 C43_2 1.32(4) .
N38_2 C39_2 1.43(4) .
N38_2 EU1 2.53(3) 2
C39_2 C40_2 1.40(5) .
C40_2 C41_2 1.32(5) .
C40_2 H40_2 0.9300 .
C41_2 C42_2 1.39(5) .
C41_2 H41_2 0.9300 .
C42_2 C43_2 1.37(5) .
C42_2 H42_2 0.9300 .
C43_2 C44_2 1.58(6) .
C44_2 O45_2 1.26(5) .
C44_2 N46_2 1.35(5) .
O45_2 EU1 2.41(2) 2
N46_2 C47_2 1.59(6) .
N46_2 H46_2 0.8600 .
C47_2 C49_2 1.50(6) .
C47_2 C48_2 1.61(8) .
C47_2 H47_2 0.9800 .
C48_2 H48A_2 0.9600 .
C48_2 H48B_2 0.9600 .
C48_2 H48C_2 0.9600 .
C49_2 C54_2 1.3900 .
C49_2 C50_2 1.3900 .
C50_2 C51_2 1.3900 .
C50_2 H50_2 0.9300 .
C51_2 C52_2 1.3900 .
C51_2 H51_2 0.9300 .
C52_2 C53_2 1.3900 .
C52_2 H52_2 0.9300 .
C53_2 C54_2 1.3900 .
C53_2 H53_2 0.9300 .
C54_2 H54_2 0.9300 .
C1_3 C2_3 1.3900 .
C1_3 C6_3 1.3900 .
C1_3 C7_3 1.50(4) .
C2_3 C3_3 1.3900 .
C2_3 H2_3 0.9300 .
C3_3 C4_3 1.3900 .
C3_3 H3_3 0.9300 .
C4_3 C5_3 1.3900 .
C4_3 H4_3 0.9300 .
C5_3 C6_3 1.3900 .
C5_3 H5_3 0.9300 .
C6_3 H6_3 0.9300 .
C7_3 N9_3 1.53(5) .
C7_3 C8_3 1.61(4) .
C7_3 H7_3 0.9800 .
C8_3 H8A_3 0.9600 .
C8_3 H8B_3 0.9600 .
C8_3 H8C_3 0.9600 .
N9_3 C10_3 1.40(3) .
N9_3 H9_3 0.8600 .
C10_3 O11_3 1.23(3) .
C10_3 C13_3 1.58(4) .
N12_3 C13_3 1.37(4) .
N12_3 C17_3 1.40(4) .
C13_3 C14_3 1.31(4) .
C14_3 C15_3 1.34(4) .
C14_3 H14_3 0.9300 .
C15_3 C16_3 1.41(4) .
C15_3 H15_3 0.9300 .
C16_3 C17_3 1.38(4) .
C16_3 H16_3 0.9300 .
C17_3 C18_3 1.54(4) .
C18_3 O19_3 1.26(3) .
C18_3 N20_3 1.34(4) .
N20_3 C21_3 1.41(4) .
N20_3 H20_3 0.8600 .
C21_3 C26_3 1.37(4) .
C21_3 C22_3 1.38(4) .
C22_3 C23_3 1.35(4) .
C22_3 H22_3 0.9300 .
C23_3 C24_3 1.40(4) .
C23_3 H23_3 0.9300 .
C24_3 C27_3 1.36(4) .
C24_3 C25_3 1.46(4) .
C25_3 C26_3 1.31(4) .
C25_3 H25_3 0.9300 .
C26_3 H26_3 0.9300 .
C27_3 C28_3 1.32(3) .
C27_3 H27_3 0.9300 .
C28_3 C29_3 1.48(4) .
C28_3 H28_3 0.9300 .
C29_3 C34_3 1.38(3) .
C29_3 C30_3 1.39(3) .
C30_3 C31_3 1.39(3) .
C30_3 H30_3 0.9300 .
C31_3 C32_3 1.41(3) .
C31_3 H31_3 0.9300 .
C32_3 C33_3 1.38(3) .
C32_3 N35_3 1.49(3) .
C33_3 C34_3 1.40(3) .
C33_3 H33_3 0.9300 .
C34_3 H34_3 0.9300 .
N35_3 C36_3 1.32(4) .
N35_3 H35_3 0.8600 .
C36_3 O37_3 1.23(3) .
C36_3 C39_3 1.46(4) .
N38_3 C43_3 1.37(4) .
N38_3 C39_3 1.41(4) .
C39_3 C40_3 1.35(4) .
C40_3 C41_3 1.35(4) .
C40_3 H40_3 0.9300 .
C41_3 C42_3 1.38(4) .
C41_3 H41_3 0.9300 .
C42_3 C43_3 1.37(4) .
C42_3 H42_3 0.9300 .
C43_3 C44_3 1.54(5) .
C44_3 O45_3 1.23(3) .
C44_3 N46_3 1.29(4) .
N46_3 C47_3 1.51(4) .
N46_3 H46_3 0.8600 .
C47_3 C49_3 1.52(4) .
C47_3 C48_3 1.59(4) .
C47_3 H47_3 0.9800 .
C48_3 H48A_3 0.9600 .
C48_3 H48B_3 0.9600 .
C48_3 H48C_3 0.9600 .
C49_3 C50_3 1.3900 .
C49_3 C54_3 1.3900 .
C50_3 C51_3 1.3900 .
C50_3 H50_3 0.9300 .
C51_3 C52_3 1.3900 .
C51_3 H51_3 0.9300 .
C52_3 C53_3 1.3900 .
C52_3 H52_3 0.9300 .
C53_3 C54_3 1.3900 .
C53_3 H53_3 0.9300 .
C54_3 H54_3 0.9300 .
C1_4 C2_4 1.3900 .
C1_4 C6_4 1.3900 .
C1_4 C7_4 1.51(4) .
C2_4 C3_4 1.3900 .
C2_4 H2_4 0.9300 .
C3_4 C4_4 1.3900 .
C3_4 H3_4 0.9300 .
C4_4 C5_4 1.3900 .
C4_4 H4_4 0.9300 .
C5_4 C6_4 1.3900 .
C5_4 H5_4 0.9300 .
C6_4 H6_4 0.9300 .
C7_4 N9_4 1.53(5) .
C7_4 C8_4 1.62(4) .
C7_4 H7_4 0.9800 .
C8_4 H8A_4 0.9600 .
C8_4 H8B_4 0.9600 .
C8_4 H8C_4 0.9600 .
N9_4 C10_4 1.38(3) .
N9_4 H9_4 0.8600 .
C10_4 O11_4 1.24(3) .
C10_4 C13_4 1.58(4) .
N12_4 C13_4 1.37(4) .
N12_4 C17_4 1.40(4) .
C13_4 C14_4 1.32(4) .
C14_4 C15_4 1.34(4) .
C14_4 H14_4 0.9300 .
C15_4 C16_4 1.41(4) .
C15_4 H15_4 0.9300 .
C16_4 C17_4 1.39(4) .
C16_4 H16_4 0.9300 .
C17_4 C18_4 1.54(4) .
C18_4 O19_4 1.23(3) .
C18_4 N20_4 1.33(4) .
N20_4 C21_4 1.39(4) .
N20_4 H20_4 0.8600 .
C21_4 C26_4 1.36(4) .
C21_4 C22_4 1.38(4) .
C22_4 C23_4 1.35(4) .
C22_4 H22_4 0.9300 .
C23_4 C24_4 1.38(4) .
C23_4 H23_4 0.9300 .
C24_4 C27_4 1.35(4) .
C24_4 C25_4 1.47(4) .
C25_4 C26_4 1.31(4) .
C25_4 H25_4 0.9300 .
C26_4 H26_4 0.9300 .
C27_4 C28_4 1.32(4) .
C27_4 H27_4 0.9300 .
C28_4 C29_4 1.49(4) .
C28_4 H28_4 0.9300 .
C29_4 C34_4 1.38(3) .
C29_4 C30_4 1.40(3) .
C30_4 C31_4 1.38(3) .
C30_4 H30_4 0.9300 .
C31_4 C32_4 1.41(3) .
C31_4 H31_4 0.9300 .
C32_4 C33_4 1.38(3) .
C32_4 N35_4 1.48(4) .
C33_4 C34_4 1.38(3) .
C33_4 H33_4 0.9300 .
C34_4 H34_4 0.9300 .
N35_4 C36_4 1.31(4) .
N35_4 H35_4 0.8600 .
C36_4 O37_4 1.24(3) .
C36_4 C39_4 1.45(4) .
N38_4 C43_4 1.36(4) .
N38_4 C39_4 1.41(4) .
C39_4 C40_4 1.36(4) .
C40_4 C41_4 1.36(4) .
C40_4 H40_4 0.9300 .
C41_4 C42_4 1.37(4) .
C41_4 H41_4 0.9300 .
C42_4 C43_4 1.37(4) .
C42_4 H42_4 0.9300 .
C43_4 C44_4 1.53(5) .
C44_4 O45_4 1.23(3) .
C44_4 N46_4 1.30(4) .
N46_4 C47_4 1.52(4) .
N46_4 H46_4 0.8600 .
C47_4 C49_4 1.49(4) .
C47_4 C48_4 1.58(4) .
C47_4 H47_4 0.9800 .
C48_4 H48A_4 0.9600 .
C48_4 H48B_4 0.9600 .
C48_4 H48C_4 0.9600 .
C49_4 C54_4 1.3900 .
C49_4 C50_4 1.3900 .
C50_4 C51_4 1.3900 .
C50_4 H50_4 0.9300 .
C51_4 C52_4 1.3900 .
C51_4 H51_4 0.9300 .
C52_4 C53_4 1.3900 .
C52_4 H52_4 0.9300 .
C53_4 C54_4 1.3900 .
C53_4 H53_4 0.9300 .
C54_4 H54_4 0.9300 .
C1_5 C2_5 1.3900 .
C1_5 C6_5 1.3900 .
C1_5 C7_5 1.49(4) .
C2_5 C3_5 1.3900 .
C2_5 H2_5 0.9300 .
C3_5 C4_5 1.3900 .
C3_5 H3_5 0.9300 .
C4_5 C5_5 1.3900 .
C4_5 H4_5 0.9300 .
C5_5 C6_5 1.3900 .
C5_5 H5_5 0.9300 .
C6_5 H6_5 0.9300 .
C7_5 N9_5 1.54(5) .
C7_5 C8_5 1.61(4) .
C7_5 H7_5 0.9800 .
C8_5 H8A_5 0.9600 .
C8_5 H8B_5 0.9600 .
C8_5 H8C_5 0.9600 .
N9_5 C10_5 1.39(4) .
N9_5 H9_5 0.8600 .
C10_5 O11_5 1.24(3) .
C10_5 C13_5 1.57(5) .
N12_5 C13_5 1.38(4) .
N12_5 C17_5 1.42(4) .
C13_5 C14_5 1.31(4) .
C14_5 C15_5 1.33(4) .
C14_5 H14_5 0.9300 .
C15_5 C16_5 1.41(4) .
C15_5 H15_5 0.9300 .
C16_5 C17_5 1.37(4) .
C16_5 H16_5 0.9300 .
C17_5 C18_5 1.54(4) .
C18_5 O19_5 1.25(3) .
C18_5 N20_5 1.33(3) .
N20_5 C21_5 1.41(4) .
N20_5 H20_5 0.8600 .
C21_5 C26_5 1.36(4) .
C21_5 C22_5 1.37(4) .
C22_5 C23_5 1.36(4) .
C22_5 H22_5 0.9300 .
C23_5 C24_5 1.38(4) .
C23_5 H23_5 0.9300 .
C24_5 C27_5 1.37(4) .
C24_5 C25_5 1.45(4) .
C25_5 C26_5 1.31(4) .
C25_5 H25_5 0.9300 .
C26_5 H26_5 0.9300 .
C27_5 C28_5 1.30(4) .
C27_5 H27_5 0.9300 .
C28_5 C29_5 1.47(4) .
C28_5 H28_5 0.9300 .
C29_5 C30_5 1.3900 .
C29_5 C34_5 1.3900 .
C30_5 C31_5 1.3900 .
C30_5 H30_5 0.9300 .
C31_5 C32_5 1.3900 .
C31_5 H31_5 0.9300 .
C32_5 C33_5 1.3900 .
C32_5 N35_5 1.49(3) .
C33_5 C34_5 1.3900 .
C33_5 H33_5 0.9300 .
C34_5 H34_5 0.9300 .
N35_5 C36_5 1.32(4) .
N35_5 H35_5 0.8600 .
C36_5 O37_5 1.24(3) .
C36_5 C39_5 1.45(4) .
N38_5 C43_5 1.37(4) .
N38_5 C39_5 1.42(4) .
C39_5 C40_5 1.36(4) .
C40_5 C41_5 1.37(4) .
C40_5 H40_5 0.9300 .
C41_5 C42_5 1.38(4) .
C41_5 H41_5 0.9300 .
C42_5 C43_5 1.37(4) .
C42_5 H42_5 0.9300 .
C43_5 C44_5 1.53(5) .
C44_5 O45_5 1.25(3) .
C44_5 N46_5 1.29(4) .
N46_5 C47_5 1.52(4) .
N46_5 H46_5 0.8600 .
C47_5 C49_5 1.52(4) .
C47_5 C48_5 1.60(4) .
C47_5 H47_5 0.9800 .
C48_5 H48A_5 0.9600 .
C48_5 H48B_5 0.9600 .
C48_5 H48C_5 0.9600 .
C49_5 C50_5 1.3900 .
C49_5 C54_5 1.3900 .
C50_5 C51_5 1.3900 .
C50_5 H50_5 0.9300 .
C51_5 C52_5 1.3900 .
C51_5 H51_5 0.9300 .
C52_5 C53_5 1.3900 .
C52_5 H52_5 0.9300 .
C53_5 C54_5 1.3900 .
C53_5 H53_5 0.9300 .
C54_5 H54_5 0.9300 .
